data_1552167
loop_
_publ_author_name
'Xie, Lilia S.'
'Alexandrov, Eugeny V.'
'Skorupskii, Grigorii'
'Proserpio, Davide M.'
'Dinc\(a, Mircea'

_publ_section_title
;
 Diverse \p--\p stacking motifs modulate electrical conductivity in
 tetrathiafulvalene-based metal--organic frameworks
;
_journal_name_full 'Chemical Science'
_journal_paper_doi 10.1039/C9SC03348C
_journal_year 2019
_chemical_formula_sum 'C19.46 H9.44 La0.57 O5.49 S2.29'
_chemical_formula_weight 483.26
_space_group_crystal_system orthorhombic
_space_group_IT_number 72
_space_group_name_Hall '-I 2 2c'
_space_group_name_H-M_alt 'I b a m'
_symmetry_space_group_name_Hall '-I 2 2c'
_symmetry_space_group_name_H-M 'I b a m'
_atom_sites_solution_hydrogens mixed
_atom_sites_solution_primary direct
_atom_sites_solution_secondary difmap
_audit_block_doi 10.5517/ccdc.csd.cc2309p4
_audit_creation_method SHELXL-2014/7
_audit_update_record
;
2019-06-27 deposited with the CCDC.    2019-08-07 downloaded from the CCDC.
;
_cell_angle_alpha 90
_cell_angle_beta 90
_cell_angle_gamma 90
_cell_formula_units_Z 112
_cell_length_a 28.140(3)
_cell_length_b 40.411(3)
_cell_length_c 83.201(9)
_cell_measurement_reflns_used 477
_cell_measurement_temperature 100(2)
_cell_measurement_theta_max 69.1092
_cell_measurement_theta_min 39.2747
_cell_volume 94613(16)
_computing_cell_refinement 'SAINT 7.46A (Bruker-AXS, 2015)'
_computing_data_collection 'APEX2 v2011.4.0 (Bruker-AXS, 2015)'
_computing_data_reduction 'SAINT 7.46A (Bruker-AXS, 2015)'
_computing_structure_refinement 'SHELXL-2016/4 (Sheldrick, 2016)'
_computing_structure_solution 'SHELXT 2014/4 (Sheldrick, 2014)'
_diffrn_ambient_temperature 100(2)
_diffrn_detector_area_resol_mean 8.3
_diffrn_measured_fraction_theta_full 0.950
_diffrn_measured_fraction_theta_max 0.950
_diffrn_measurement_device_type 'Bruker Smart APEX2 CCD'
_diffrn_measurement_method '\f and \w scans'
_diffrn_radiation_type CuK\a
_diffrn_radiation_wavelength 1.54178
_diffrn_reflns_av_R_equivalents 0.0795
_diffrn_reflns_av_unetI/netI 0.0705
_diffrn_reflns_Laue_measured_fraction_full 0.950
_diffrn_reflns_Laue_measured_fraction_max 0.950
_diffrn_reflns_limit_h_max 28
_diffrn_reflns_limit_h_min -29
_diffrn_reflns_limit_k_max 44
_diffrn_reflns_limit_k_min -44
_diffrn_reflns_limit_l_max 92
_diffrn_reflns_limit_l_min -75
_diffrn_reflns_number 142202
_diffrn_reflns_point_group_measured_fraction_full 0.950
_diffrn_reflns_point_group_measured_fraction_max 0.950
_diffrn_reflns_theta_full 58.930
_diffrn_reflns_theta_max 58.930
_diffrn_reflns_theta_min 1.062
_diffrn_source 'I\mS micro-focus sealed tube, multilayer optics'
_exptl_absorpt_coefficient_mu 7.142
_exptl_absorpt_correction_T_max 0.5589
_exptl_absorpt_correction_T_min 0.3832
_exptl_absorpt_correction_type multi-scan
_exptl_absorpt_process_details 'SADABS (Sheldrick, 2016)'
_exptl_crystal_colour red
_exptl_crystal_density_diffrn 0.950
_exptl_crystal_density_method 'not measured'
_exptl_crystal_description block
_exptl_crystal_F_000 26778
_exptl_crystal_preparation Semiconducting
_exptl_crystal_recrystallization_method 'Solvothermal synthesis'
_exptl_crystal_size_max 0.145
_exptl_crystal_size_mid 0.109
_exptl_crystal_size_min 0.101
_refine_diff_density_max 2.839
_refine_diff_density_min -2.718
_refine_diff_density_rms 0.137
_refine_ls_extinction_method none
_refine_ls_goodness_of_fit_ref 1.332
_refine_ls_hydrogen_treatment mixed
_refine_ls_matrix_type full
_refine_ls_number_parameters 2336
_refine_ls_number_reflns 32569
_refine_ls_number_restraints 6489
_refine_ls_restrained_S_all 1.262
_refine_ls_R_factor_all 0.1535
_refine_ls_R_factor_gt 0.1142
_refine_ls_shift/su_max 0.001
_refine_ls_shift/su_mean 0.000
_refine_ls_structure_factor_coef Fsqd
_refine_ls_weighting_details 'w=1/[\s^2^(Fo^2^)+(0.2000P)^2^] where P=(Fo^2^+2Fc^2^)/3'
_refine_ls_weighting_scheme calc
_refine_ls_wR_factor_gt 0.3327
_refine_ls_wR_factor_ref 0.3654
_reflns_Friedel_coverage 0.000
_reflns_number_gt 20979
_reflns_number_total 32569
_reflns_threshold_expression 'I > 2\s(I)'
_cod_data_source_file c9sc03348c4.cif
_cod_data_source_block LX5_72_ab_sq_sq
_cod_original_cell_volume 94614(16)
_cod_database_code 1552167
_shelx_shelxl_version_number 2014/7
_shelx_space_group_comment
;
The symmetry employed for this shelxl refinement is uniquely defined
by the following loop, which should always be used as a source of
symmetry information in preference to the above space-group names.
They are only intended as comments.
;
_shelx_estimated_absorpt_t_min 0.424
_shelx_estimated_absorpt_t_max 0.532

loop_
_space_group_symop_operation_xyz
'x, y, z'
'-x, -y, z'
'-x+1/2, y+1/2, -z'
'x+1/2, -y+1/2, -z'
'x+1/2, y+1/2, z+1/2'
'-x+1/2, -y+1/2, z+1/2'
'-x+1, y+1, -z+1/2'
'x+1, -y+1, -z+1/2'
'-x, -y, -z'
'x, y, -z'
'x-1/2, -y-1/2, z'
'-x-1/2, y-1/2, z'
'-x+1/2, -y+1/2, -z+1/2'
'x+1/2, y+1/2, -z+1/2'
'x, -y, z+1/2'
'-x, y, z+1/2'

loop_
_atom_site_label
_atom_site_type_symbol
_atom_site_fract_x
_atom_site_fract_y
_atom_site_fract_z
_atom_site_U_iso_or_equiv
_atom_site_adp_type
_atom_site_occupancy
_atom_site_site_symmetry_order
_atom_site_calc_flag
_atom_site_refinement_flags_posn
_atom_site_refinement_flags_adp
_atom_site_refinement_flags_occupancy
_atom_site_disorder_assembly
_atom_site_disorder_group
La1 La 0.68229(5) 1.27697(4) 0.25078(2) 0.0823(4) Uani 0.6757(15) 1 d . U P A 1
La1A La 0.68863(10) 1.31551(7) 0.24896(3) 0.0823(4) Uani 0.3243(15) 1 d D U P A 2
O11A O 0.6266(11) 1.3603(7) 0.2428(3) 0.105(8) Uani 0.3243(15) 1 d D U P A 2
O12A O 0.6935(12) 1.2523(5) 0.2565(4) 0.105(8) Uani 0.3243(15) 1 d D U P A 2
La2 La 0.78514(5) 1.15336(4) 0.0000 0.0991(5) Uani 1 2 d S TU P . .
La3 La 0.62170(13) 1.27608(10) 0.0000 0.0965(6) Uani 0.345(2) 2 d DS TU P A 3
O31 O 0.5553(9) 1.3195(7) 0.0000 0.096(13) Uani 0.345(2) 2 d DS TU P A 3
La3B La 0.63571(7) 1.25028(5) 0.0000 0.0965(6) Uani 0.655(2) 2 d DS TU P A 4
O31B O 0.6284(7) 1.1925(6) 0.0078(2) 0.138(7) Uani 0.655(2) 1 d . U P A 4
La4 La 0.80906(3) 0.98894(2) 0.12749(2) 0.0726(3) Uani 1 1 d . U . . .
La5 La 0.5000 1.28621(7) 0.2500 0.0987(10) Uani 0.498(4) 2 d S TU P B 1
O51 O 0.4735(9) 1.3348(6) 0.2660(3) 0.111(7) Uani 0.498(4) 1 d . U P B 1
La5A La 0.5000 1.32709(16) 0.2500 0.0987(10) Uani 0.230(3) 2 d S TU P C 2
O51A O 0.434(2) 1.3530(12) 0.2688(7) 0.123(14) Uani 0.230(3) 1 d . U P C 2
O52A O 0.535(2) 1.3769(14) 0.2654(6) 0.128(15) Uani 0.230(3) 1 d . U P C 2
La5B La 0.5000 1.23185(18) 0.2500 0.0987(10) Uani 0.209(3) 2 d DS TU P B 3
O51B O 0.419(2) 1.229(3) 0.2349(14) 0.26(5) Uiso 0.209(3) 1 d D . P B 3
O52B O 0.483(4) 1.189(2) 0.2270(9) 0.23(5) Uani 0.209(3) 1 d D U P B 3
La6 La 0.9862(3) 1.49974(19) 0.08265(10) 0.1009(10) Uani 0.1383(18) 1 d D U P D -1
O61 O 0.964(3) 1.493(2) 0.0528(4) 0.11(2) Uiso 0.1383(18) 1 d D U P D -1
La6A La 0.96092(12) 1.49788(6) 0.07230(4) 0.1009(10) Uani 0.3617(18) 1 d D U P D -2
O61A O 1.0148(12) 1.4893(8) 0.0972(3) 0.124(9) Uani 0.3617(18) 1 d D U P D -2
O21 O 0.7793(6) 1.2132(5) 0.0108(2) 0.177(5) Uani 1 1 d . U . . .
O22 O 0.7305(5) 1.1030(4) 0.0000 0.100(4) Uani 1 2 d S TU P E .
O41 O 0.8803(4) 0.9539(2) 0.11689(14) 0.107(3) Uani 1 1 d . U . . .
O60 O 0.9112(8) 1.5099(6) 0.0988(3) 0.143(8) Uani 0.5 1 d D U P . .
S1_1 S 0.61060(9) 1.17501(6) 0.12244(3) 0.0509(6) Uani 1 1 d . U . . .
C1_1 C 0.6148(3) 1.2170(2) 0.11792(12) 0.043(2) Uani 1 1 d . U . . .
S2_1 S 0.62673(8) 1.22510(5) 0.09760(3) 0.0462(6) Uani 1 1 d . U . . .
C2_1 C 0.6068(3) 1.2407(2) 0.12878(12) 0.046(2) Uani 1 1 d . U . . .
S3_1 S 0.58955(9) 1.23063(6) 0.14845(3) 0.0498(6) Uani 1 1 d . U . . .
C3_1 C 0.6410(3) 1.1619(2) 0.10504(12) 0.045(2) Uani 1 1 d . U . . .
S4_1 S 0.61342(9) 1.28345(6) 0.12566(3) 0.0538(7) Uani 1 1 d . U . . .
C4_1 C 0.6469(3) 1.1843(2) 0.09325(12) 0.0427(19) Uani 1 1 d . U . . .
C5_1 C 0.5998(4) 1.2703(2) 0.15632(13) 0.049(2) Uani 1 1 d . U . . .
C6_1 C 0.6107(3) 1.2941(2) 0.14601(13) 0.049(2) Uani 1 1 d . U . . .
C31_1 C 0.6549(3) 1.1264(2) 0.10514(11) 0.054(2) Uani 1 1 d D U . . .
C32_1 C 0.6755(3) 1.1124(2) 0.11854(13) 0.062(3) Uani 1 1 d D U . . .
H32_1 H 0.6769 1.1249 0.1282 0.075 Uiso 1 1 calc R U . . .
C33_1 C 0.6940(4) 1.0811(2) 0.11844(13) 0.066(3) Uani 1 1 d D U . . .
H33_1 H 0.7084 1.0723 0.1278 0.079 Uiso 1 1 calc R U . . .
C34_1 C 0.6915(4) 1.0623(2) 0.10463(13) 0.070(3) Uani 1 1 d D U . . .
C35_1 C 0.6687(4) 1.0750(2) 0.09132(13) 0.060(3) Uani 1 1 d D U . . .
H35_1 H 0.6653 1.0617 0.0820 0.072 Uiso 1 1 calc R U . . .
C36_1 C 0.6507(4) 1.1067(2) 0.09131(13) 0.061(3) Uani 1 1 d D U . . .
H36_1 H 0.6355 1.1152 0.0820 0.073 Uiso 1 1 calc R U . . .
C37_1 C 0.7137(5) 1.0288(2) 0.10434(15) 0.083(3) Uani 1 1 d D U . . .
O38_1 O 0.7358(4) 1.0190(2) 0.11631(12) 0.093(3) Uani 1 1 d D U . . .
O39_1 O 0.7078(4) 1.0121(2) 0.09163(13) 0.105(3) Uani 1 1 d D U . . .
C41_1 C 0.6672(4) 1.1796(3) 0.07726(12) 0.061(2) Uani 1 1 d D U . . .
C42_1 C 0.6440(4) 1.1921(3) 0.06389(12) 0.073(3) Uani 1 1 d D U . . .
H42_1 H 0.6159 1.2049 0.0649 0.088 Uiso 1 1 calc R U . . .
C43_1 C 0.6634(5) 1.1848(4) 0.04900(15) 0.098(4) Uani 1 1 d D U . . .
H43_1 H 0.6473 1.1923 0.0396 0.118 Uiso 1 1 calc R U . . .
C44_1 C 0.7052(4) 1.1673(4) 0.04710(14) 0.093(3) Uani 1 1 d D U . . .
C45_1 C 0.7266(4) 1.1551(4) 0.06057(14) 0.088(3) Uani 1 1 d D U . . .
H45_1 H 0.7541 1.1416 0.0596 0.106 Uiso 1 1 calc R U . . .
C46_1 C 0.7092(4) 1.1623(3) 0.07518(14) 0.069(3) Uani 1 1 d D U . . .
H46_1 H 0.7263 1.1552 0.0844 0.082 Uiso 1 1 calc R U . . .
C47_1 C 0.7246(5) 1.1563(4) 0.03116(15) 0.109(4) Uani 1 1 d D U . . .
O48_1 O 0.7133(5) 1.1724(4) 0.01912(13) 0.142(4) Uani 1 1 d D U . . .
O49_1 O 0.7628(4) 1.1402(3) 0.03013(13) 0.108(3) Uani 1 1 d D U . . .
C51_1 C 0.5952(4) 1.2726(2) 0.17435(12) 0.060(2) Uani 1 1 d D U . . .
C52_1 C 0.5635(4) 1.2521(3) 0.18222(13) 0.071(3) Uani 1 1 d D U . . .
H52_1 H 0.5439 1.2373 0.1764 0.085 Uiso 1 1 calc R U . . .
C53_1 C 0.5610(5) 1.2536(3) 0.19867(13) 0.090(4) Uani 1 1 d D U . . .
H53_1 H 0.5395 1.2395 0.2042 0.108 Uiso 1 1 calc R U . . .
C54_1 C 0.5889(5) 1.2751(3) 0.20736(14) 0.093(3) Uani 1 1 d D U . . .
C55_1 C 0.6202(5) 1.2954(4) 0.19972(14) 0.096(4) Uani 1 1 d D U . . .
H55_1 H 0.6396 1.3103 0.2057 0.116 Uiso 1 1 calc R U . . .
C56_1 C 0.6232(5) 1.2939(3) 0.18322(14) 0.081(3) Uani 1 1 d D U . . .
H56_1 H 0.6450 1.3079 0.1778 0.097 Uiso 1 1 calc R U . . .
C57_1 C 0.5880(7) 1.2760(6) 0.22529(16) 0.133(5) Uani 1 1 d D U . . .
O58_1 O 0.5548(6) 1.2612(5) 0.23135(16) 0.179(5) Uani 1 1 d D U . . .
O59_1 O 0.6199(4) 1.2882(3) 0.23330(13) 0.120(3) Uani 1 1 d D U . . .
C61_1 C 0.6181(3) 1.3301(2) 0.14945(13) 0.054(2) Uani 1 1 d D U . . .
C62_1 C 0.6588(4) 1.3467(2) 0.14449(16) 0.070(3) Uani 1 1 d D U . . .
H62_1 H 0.6837 1.3346 0.1395 0.084 Uiso 1 1 calc R U . . .
C63_1 C 0.6637(4) 1.3799(2) 0.14670(16) 0.070(3) Uani 1 1 d D U . . .
H63_1 H 0.6920 1.3905 0.1433 0.083 Uiso 1 1 calc R U . . .
C64_1 C 0.6288(3) 1.3982(2) 0.15372(14) 0.060(3) Uani 1 1 d D U . . .
C65_1 C 0.5884(4) 1.3822(2) 0.15915(14) 0.059(3) Uani 1 1 d D U . . .
H65_1 H 0.5642 1.3944 0.1645 0.071 Uiso 1 1 calc R U . . .
C66_1 C 0.5832(4) 1.3487(2) 0.15687(13) 0.056(2) Uani 1 1 d D U . . .
H66_1 H 0.5550 1.3381 0.1605 0.067 Uiso 1 1 calc R U . . .
C67_1 C 0.6332(4) 1.4348(2) 0.15563(15) 0.068(3) Uani 1 1 d D U . . .
O68_1 O 0.6675(3) 1.44853(18) 0.14908(13) 0.087(3) Uani 1 1 d D U . . .
O69_1 O 0.6019(3) 1.44938(19) 0.16361(11) 0.073(2) Uani 1 1 d D U . . .
S1_2 S 0.7537(2) 1.23273(14) 0.10189(8) 0.0460(14) Uani 0.663(7) 1 d . U P A 1
C1_2 C 0.7437(5) 1.2459(4) 0.1218(2) 0.041(3) Uani 0.663(7) 1 d . U P A 1
S2_2 S 0.74606(17) 1.28967(9) 0.12358(7) 0.0470(12) Uani 0.663(7) 1 d . U P A 1
C2_2 C 0.7350(6) 1.2274(4) 0.1339(2) 0.043(3) Uani 0.663(7) 1 d . U P A 1
S3_2 S 0.7369(3) 1.18361(15) 0.13169(8) 0.0496(16) Uani 0.663(7) 1 d . U P A 1
C3_2 C 0.7430(6) 1.2721(3) 0.0931(2) 0.046(3) Uani 0.663(7) 1 d . U P A 1
S4_2 S 0.7222(2) 1.24035(13) 0.15334(8) 0.0511(14) Uani 0.663(7) 1 d . U P A 1
C4_2 C 0.7407(8) 1.2984(4) 0.1039(3) 0.058(4) Uani 0.663(7) 1 d . U P A 1
C5_2 C 0.7331(8) 1.1748(5) 0.1524(2) 0.057(4) Uani 0.663(7) 1 d . U P A 1
C6_2 C 0.7251(8) 1.2000(5) 0.1621(3) 0.054(4) Uani 0.663(7) 1 d . U P A 1
S1A_2 S 0.7596(5) 1.2337(3) 0.09456(17) 0.050(3) Uani 0.346(7) 1 d . U P A 2
C1A_2 C 0.7438(11) 1.2470(8) 0.1131(5) 0.045(4) Uani 0.346(7) 1 d . U P A 2
S2A_2 S 0.7317(3) 1.2900(2) 0.11437(19) 0.059(2) Uani 0.346(7) 1 d . U P A 2
C2A_2 C 0.7376(12) 1.2264(9) 0.1263(5) 0.049(5) Uani 0.346(7) 1 d . U P A 2
S3A_2 S 0.7462(5) 1.1850(4) 0.12535(18) 0.058(3) Uani 0.346(7) 1 d . U P A 2
C3A_2 C 0.7672(13) 1.2736(7) 0.0856(5) 0.059(5) Uani 0.346(7) 1 d . U P A 2
S4A_2 S 0.7182(4) 1.2411(3) 0.14516(17) 0.051(3) Uani 0.346(7) 1 d . U P A 2
C4A_2 C 0.7517(14) 1.2984(8) 0.0961(5) 0.058(5) Uani 0.346(7) 1 d . U P A 2
C5A_2 C 0.7450(14) 1.1776(8) 0.1465(5) 0.054(5) Uani 0.346(7) 1 d . U P A 2
C6A_2 C 0.7304(17) 1.2045(10) 0.1569(5) 0.057(5) Uani 0.346(7) 1 d . U P A 2
C31_2 C 0.7303(5) 1.2724(3) 0.07560(18) 0.059(3) Uani 0.663(7) 1 d D U P A 1
C32_2 C 0.7525(6) 1.2509(4) 0.06538(18) 0.077(4) Uani 0.663(7) 1 d D U P A 1
H32_2 H 0.7783 1.2376 0.0690 0.093 Uiso 0.663(7) 1 calc R U P A 1
C33_2 C 0.7364(6) 1.2489(5) 0.04977(19) 0.094(5) Uani 0.663(7) 1 d D U P A 1
H33_2 H 0.7506 1.2339 0.0424 0.113 Uiso 0.663(7) 1 calc R U P A 1
C34_2 C 0.6997(6) 1.2690(4) 0.04507(18) 0.082(4) Uani 0.663(7) 1 d D U P A 1
C35_2 C 0.6777(7) 1.2918(5) 0.05509(18) 0.089(5) Uani 0.663(7) 1 d D U P A 1
H35_2 H 0.6543 1.3068 0.0513 0.106 Uiso 0.663(7) 1 calc R U P A 1
C36_2 C 0.6919(6) 1.2911(4) 0.07078(19) 0.076(4) Uani 0.663(7) 1 d D U P A 1
H36_2 H 0.6750 1.3038 0.0785 0.091 Uiso 0.663(7) 1 calc R U P A 1
C37_2 C 0.6773(7) 1.2666(6) 0.0289(2) 0.114(6) Uani 0.663(7) 1 d D U P A 1
O38_2 O 0.6967(6) 1.2498(6) 0.01867(17) 0.148(7) Uani 0.663(7) 1 d D U P A 1
O39_2 O 0.6428(6) 1.2855(5) 0.02752(17) 0.138(6) Uani 0.663(7) 1 d D U P A 1
C31A_2 C 0.7862(8) 1.2725(6) 0.0682(3) 0.059(5) Uani 0.346(7) 1 d D U P A 2
C32A_2 C 0.7578(9) 1.2605(6) 0.0561(3) 0.081(6) Uani 0.346(7) 1 d D U P A 2
H32A_2 H 0.7273 1.2516 0.0584 0.097 Uiso 0.346(7) 1 calc R U P A 2
C33A_2 C 0.7739(9) 1.2615(6) 0.0406(3) 0.076(6) Uani 0.346(7) 1 d D U P A 2
H33A_2 H 0.7537 1.2540 0.0323 0.092 Uiso 0.346(7) 1 calc R U P A 2
C34A_2 C 0.8188(9) 1.2731(8) 0.0368(2) 0.082(7) Uani 0.346(7) 1 d D U P A 2
C35A_2 C 0.8450(10) 1.2886(8) 0.0487(3) 0.078(8) Uani 0.346(7) 1 d D U P A 2
H35A_2 H 0.8722 1.3015 0.0462 0.094 Uiso 0.346(7) 1 calc R U P A 2
C36A_2 C 0.8304(9) 1.2847(7) 0.0643(3) 0.062(6) Uani 0.346(7) 1 d D U P A 2
H36A_2 H 0.8514 1.2907 0.0727 0.074 Uiso 0.346(7) 1 calc R U P A 2
C37A_2 C 0.8351(9) 1.2744(9) 0.0198(2) 0.089(7) Uani 0.346(7) 1 d D U P A 2
O38A_2 O 0.8780(8) 1.2823(7) 0.0170(3) 0.095(7) Uani 0.346(7) 1 d D U P A 2
O39A_2 O 0.8039(10) 1.2663(6) 0.0094(3) 0.095(7) Uani 0.346(7) 1 d D U P A 2
C41_2 C 0.7399(4) 1.3341(3) 0.09806(16) 0.078(3) Uani 1 1 d D U . . .
C42_2 C 0.7025(4) 1.3527(2) 0.10405(18) 0.085(4) Uani 1 1 d D U . . .
H42_2 H 0.6765 1.3422 0.1092 0.102 Uiso 1 1 calc R U . . .
C43_2 C 0.7035(5) 1.3863(2) 0.1024(2) 0.091(4) Uani 1 1 d D U . . .
H43_2 H 0.6778 1.3991 0.1065 0.109 Uiso 1 1 calc R U . . .
C44_2 C 0.7412(4) 1.4023(2) 0.09499(18) 0.084(4) Uani 1 1 d D U . . .
C45_2 C 0.7768(5) 1.3836(2) 0.08810(18) 0.089(4) Uani 1 1 d D U . . .
H45_2 H 0.8020 1.3941 0.0825 0.106 Uiso 1 1 calc R U . . .
C46_2 C 0.7753(5) 1.3493(3) 0.08949(18) 0.088(4) Uani 1 1 d D U . . .
H46_2 H 0.7992 1.3363 0.0845 0.105 Uiso 1 1 calc R U . . .
C47_2 C 0.7449(5) 1.4390(3) 0.09598(18) 0.089(4) Uani 1 1 d D U . . .
O48_2 O 0.7184(3) 1.45357(19) 0.10558(13) 0.092(3) Uani 1 1 d D U . . .
O49_2 O 0.7761(5) 1.4536(2) 0.08763(15) 0.118(4) Uani 1 1 d D U . . .
H49_2 H 0.781(7) 1.4738(14) 0.090(2) 0.141 Uiso 1 1 d D U . . .
C51_2 C 0.7417(7) 1.1394(4) 0.1560(3) 0.059(4) Uani 0.663(7) 1 d D U P A 1
C52_2 C 0.7806(7) 1.1230(4) 0.1500(3) 0.056(4) Uani 0.663(7) 1 d D U P A 1
H52_2 H 0.8034 1.1349 0.1438 0.067 Uiso 0.663(7) 1 calc R U P A 1
C53_2 C 0.7869(7) 1.0900(4) 0.1526(3) 0.065(4) Uani 0.663(7) 1 d D U P A 1
H53_2 H 0.8163 1.0796 0.1500 0.078 Uiso 0.663(7) 1 calc R U P A 1
C54_2 C 0.7502(7) 1.0716(4) 0.1593(3) 0.068(4) Uani 0.663(7) 1 d D U P A 1
C55_2 C 0.7123(8) 1.0879(4) 0.1662(3) 0.073(5) Uani 0.663(7) 1 d D U P A 1
H55_2 H 0.6896 1.0759 0.1724 0.087 Uiso 0.663(7) 1 calc R U P A 1
C56_2 C 0.7075(8) 1.1214(4) 0.1642(3) 0.066(5) Uani 0.663(7) 1 d D U P A 1
H56_2 H 0.6805 1.1324 0.1685 0.079 Uiso 0.663(7) 1 calc R U P A 1
C57_2 C 0.7545(9) 1.0349(4) 0.1600(4) 0.085(5) Uani 0.663(7) 1 d D U P A 1
O58_2 O 0.7873(8) 1.0214(4) 0.1521(2) 0.079(3) Uani 0.663(7) 1 d D U P A 1
O59_2 O 0.7265(9) 1.0197(5) 0.1692(3) 0.098(6) Uani 0.663(7) 1 d D U P A 1
C51A_2 C 0.7513(13) 1.1442(6) 0.1517(5) 0.055(5) Uani 0.346(7) 1 d D U P A 2
C52A_2 C 0.7913(13) 1.1284(7) 0.1462(5) 0.055(6) Uani 0.346(7) 1 d D U P A 2
H52A_2 H 0.8156 1.1406 0.1410 0.066 Uiso 0.346(7) 1 calc R U P A 2
C53A_2 C 0.7961(13) 1.0950(7) 0.1484(5) 0.063(7) Uani 0.346(7) 1 d D U P A 2
H53A_2 H 0.8231 1.0838 0.1442 0.076 Uiso 0.346(7) 1 calc R U P A 2
C54A_2 C 0.7612(13) 1.0774(6) 0.1566(5) 0.067(6) Uani 0.346(7) 1 d D U P A 2
C55A_2 C 0.7212(13) 1.0937(6) 0.1622(5) 0.069(7) Uani 0.346(7) 1 d D U P A 2
H55A_2 H 0.6974 1.0818 0.1679 0.083 Uiso 0.346(7) 1 calc R U P A 2
C56A_2 C 0.7159(13) 1.1270(7) 0.1595(5) 0.061(6) Uani 0.346(7) 1 d D U P A 2
H56A_2 H 0.6881 1.1382 0.1630 0.073 Uiso 0.346(7) 1 calc R U P A 2
C57A_2 C 0.7645(16) 1.0406(6) 0.1572(6) 0.080(6) Uani 0.346(7) 1 d D U P A 2
O58A_2 O 0.7929(15) 1.0273(8) 0.1475(4) 0.079(3) Uani 0.346(7) 1 d D U P A 2
O59A_2 O 0.7356(19) 1.0254(8) 0.1659(7) 0.112(11) Uani 0.346(7) 1 d D U P A 2
C61_2 C 0.7218(7) 1.1995(4) 0.17990(19) 0.063(4) Uani 0.663(7) 1 d D U P A 1
C62_2 C 0.6874(9) 1.2173(7) 0.1876(2) 0.094(5) Uani 0.663(7) 1 d D U P A 1
H62_2 H 0.6659 1.2303 0.1814 0.113 Uiso 0.663(7) 1 calc R U P A 1
C63_2 C 0.6834(8) 1.2166(7) 0.2041(2) 0.099(6) Uani 0.663(7) 1 d D U P A 1
H63_2 H 0.6582 1.2282 0.2092 0.119 Uiso 0.663(7) 1 calc R U P A 1
C64_2 C 0.7155(7) 1.1995(6) 0.21320(18) 0.084(5) Uani 0.663(7) 1 d D U P A 1
C65_2 C 0.7503(7) 1.1812(5) 0.20555(18) 0.076(5) Uani 0.663(7) 1 d D U P A 1
H65_2 H 0.7724 1.1687 0.2117 0.091 Uiso 0.663(7) 1 calc R U P A 1
C66_2 C 0.7532(7) 1.1809(5) 0.18915(18) 0.070(5) Uani 0.663(7) 1 d D U P A 1
H66_2 H 0.7769 1.1679 0.1840 0.084 Uiso 0.663(7) 1 calc R U P A 1
C67_2 C 0.7129(8) 1.2020(7) 0.2312(2) 0.100(6) Uani 0.663(7) 1 d D U P A 1
O68_2 O 0.6826(6) 1.2219(5) 0.2363(2) 0.107(4) Uani 0.663(7) 1 d D U P A 1
O69_2 O 0.7465(5) 1.1892(4) 0.23940(19) 0.085(4) Uani 0.663(7) 1 d D U P A 1
C61A_2 C 0.7256(12) 1.2047(8) 0.1731(3) 0.065(5) Uani 0.346(7) 1 d D U P A 2
C62A_2 C 0.6893(12) 1.2223(9) 0.1800(3) 0.082(7) Uani 0.346(7) 1 d D U P A 2
H62A_2 H 0.6670 1.2331 0.1733 0.098 Uiso 0.346(7) 1 calc R U P A 2
C63A_2 C 0.6842(12) 1.2248(9) 0.1963(3) 0.095(7) Uani 0.346(7) 1 d D U P A 2
H63A_2 H 0.6585 1.2371 0.2007 0.114 Uiso 0.346(7) 1 calc R U P A 2
C64A_2 C 0.7164(12) 1.2094(10) 0.2064(3) 0.092(6) Uani 0.346(7) 1 d D U P A 2
C65A_2 C 0.7540(12) 1.1926(10) 0.1997(3) 0.086(7) Uani 0.346(7) 1 d D U P A 2
H65A_2 H 0.7772 1.1828 0.2064 0.104 Uiso 0.346(7) 1 calc R U P A 2
C66A_2 C 0.7582(13) 1.1900(10) 0.1833(3) 0.081(7) Uani 0.346(7) 1 d D U P A 2
H66A_2 H 0.7840 1.1778 0.1789 0.097 Uiso 0.346(7) 1 calc R U P A 2
C67A_2 C 0.7079(10) 1.2105(12) 0.2241(3) 0.099(6) Uani 0.346(7) 1 d D U P A 2
O68A_2 O 0.6650(10) 1.2114(11) 0.2283(4) 0.124(10) Uani 0.346(7) 1 d D U P A 2
O69A_2 O 0.7417(12) 1.2003(11) 0.2329(4) 0.103(7) Uani 0.346(7) 1 d D U P A 2
S1_3 S 0.86711(11) 1.19434(7) 0.12301(3) 0.0614(7) Uani 1 1 d . U . . .
C1_3 C 0.8705(3) 1.2370(3) 0.11957(13) 0.049(2) Uani 1 1 d . U . . .
S2_3 S 0.88294(10) 1.24784(7) 0.09971(3) 0.0590(7) Uani 1 1 d . U . . .
C2_3 C 0.8633(4) 1.2588(3) 0.13153(14) 0.057(2) Uani 1 1 d . U . . .
S3_3 S 0.85152(10) 1.24769(7) 0.15130(4) 0.0590(7) Uani 1 1 d . U . . .
C3_3 C 0.8675(4) 1.1829(3) 0.10275(13) 0.057(2) Uani 1 1 d . U . . .
S4_3 S 0.86642(11) 1.30208(7) 0.12858(4) 0.0717(9) Uani 1 1 d . U . . .
C4_3 C 0.8747(4) 1.2073(3) 0.09172(13) 0.052(2) Uani 1 1 d . U . . .
C5_3 C 0.8301(4) 1.2871(3) 0.15739(15) 0.061(2) Uani 1 1 d . U . . .
C6_3 C 0.8369(4) 1.3116(3) 0.14664(15) 0.063(3) Uani 1 1 d . U . . .
C31_3 C 0.8635(4) 1.1472(3) 0.09952(12) 0.064(3) Uani 1 1 d D U . . .
C32_3 C 0.8269(4) 1.1288(3) 0.10654(12) 0.069(3) Uani 1 1 d D U . . .
H32_3 H 0.8021 1.1398 0.1122 0.083 Uiso 1 1 calc R U . . .
C33_3 C 0.8267(5) 1.0945(3) 0.10532(14) 0.084(3) Uani 1 1 d D U . . .
H33_3 H 0.8021 1.0823 0.1104 0.100 Uiso 1 1 calc R U . . .
C34_3 C 0.8616(4) 1.0778(3) 0.09686(14) 0.079(3) Uani 1 1 d D U . . .
C35_3 C 0.8978(4) 1.0964(3) 0.08981(15) 0.076(3) Uani 1 1 d D U . . .
H35_3 H 0.9219 1.0854 0.0839 0.091 Uiso 1 1 calc R U . . .
C36_3 C 0.8993(4) 1.1306(2) 0.09132(13) 0.067(3) Uani 1 1 d D U . . .
H36_3 H 0.9249 1.1426 0.0867 0.080 Uiso 1 1 calc R U . . .
C37_3 C 0.8620(5) 1.0401(3) 0.09656(16) 0.097(4) Uani 1 1 d D U . . .
O38_3 O 0.8364(4) 1.0256(2) 0.10657(12) 0.097(3) Uani 1 1 d D U . . .
O39_3 O 0.8893(5) 1.0267(2) 0.08700(14) 0.115(4) Uani 1 1 d D U . . .
C41_3 C 0.8806(11) 1.2017(13) 0.0731(3) 0.053(5) Uani 0.40(2) 1 d D U P E 1
C42_3 C 0.9209(10) 1.2097(9) 0.0640(3) 0.065(6) Uani 0.40(2) 1 d D U P E 1
H42_3 H 0.9497 1.2152 0.0693 0.078 Uiso 0.40(2) 1 calc R U P E 1
C43_3 C 0.9191(9) 1.2098(9) 0.0474(3) 0.064(6) Uani 0.40(2) 1 d D U P E 1
H43_3 H 0.9459 1.2170 0.0414 0.077 Uiso 0.40(2) 1 calc R U P E 1
C44_3 C 0.8788(11) 1.1996(12) 0.0394(3) 0.061(5) Uani 0.40(2) 1 d D U P E 1
C45_3 C 0.8405(11) 1.1882(11) 0.0483(3) 0.059(7) Uani 0.40(2) 1 d D U P E 1
H45_3 H 0.8132 1.1801 0.0429 0.070 Uiso 0.40(2) 1 calc R U P E 1
C46_3 C 0.8416(12) 1.1885(12) 0.0650(3) 0.051(6) Uani 0.40(2) 1 d D U P E 1
H46_3 H 0.8156 1.1797 0.0709 0.061 Uiso 0.40(2) 1 calc R U P E 1
C47_3 C 0.8816(13) 1.1914(10) 0.0216(3) 0.074(6) Uani 0.40(2) 1 d D U P E 1
O48_3 O 0.8585(10) 1.1663(7) 0.0183(2) 0.081(5) Uani 0.40(2) 1 d D U P E 1
O49_3 O 0.9162(8) 1.2019(7) 0.0141(3) 0.070(7) Uani 0.40(2) 1 d D U P E 1
C41A_3 C 0.8732(7) 1.2056(7) 0.0747(3) 0.048(4) Uani 0.60(2) 1 d . U P E 2
C42A_3 C 0.9016(6) 1.2269(5) 0.0657(2) 0.052(4) Uani 0.60(2) 1 d . U P E 2
H42A_3 H 0.9207 1.2433 0.0707 0.063 Uiso 0.60(2) 1 calc R U P E 2
C43A_3 C 0.9007(7) 1.2233(5) 0.0494(2) 0.061(5) Uani 0.60(2) 1 d . U P E 2
H43A_3 H 0.9189 1.2381 0.0431 0.073 Uiso 0.60(2) 1 calc R U P E 2
C44A_3 C 0.8754(9) 1.1996(9) 0.0420(3) 0.065(5) Uani 0.60(2) 1 d . U P E 2
C45A_3 C 0.8465(8) 1.1793(6) 0.0507(3) 0.054(5) Uani 0.60(2) 1 d . U P E 2
H45A_3 H 0.8271 1.1632 0.0456 0.065 Uiso 0.60(2) 1 calc R U P E 2
C46A_3 C 0.8460(8) 1.1826(8) 0.0679(3) 0.051(5) Uani 0.60(2) 1 d . U P E 2
H46A_3 H 0.8265 1.1686 0.0742 0.062 Uiso 0.60(2) 1 calc R U P E 2
C47A_3 C 0.8744(11) 1.1973(8) 0.0237(3) 0.084(6) Uani 0.60(2) 1 d . U P E 2
O48A_3 O 0.8394(8) 1.1875(6) 0.0157(2) 0.101(5) Uani 0.60(2) 1 d . U P E 2
O49A_3 O 0.8995(9) 1.2177(6) 0.0150(2) 0.102(8) Uani 0.60(2) 1 d . U P E 2
C51_3 C 0.8093(4) 1.2874(3) 0.17371(14) 0.070(3) Uani 1 1 d D U . . .
C52_3 C 0.8305(5) 1.2683(3) 0.18582(14) 0.084(3) Uani 1 1 d D U . . .
H52_3 H 0.8584 1.2561 0.1834 0.101 Uiso 1 1 calc R U . . .
C53_3 C 0.8122(5) 1.2668(4) 0.20117(15) 0.094(4) Uani 1 1 d D U . . .
H53_3 H 0.8270 1.2530 0.2090 0.113 Uiso 1 1 calc R U . . .
C54_3 C 0.7733(5) 1.2849(4) 0.20529(16) 0.106(4) Uani 1 1 d D U . . .
C55_3 C 0.7525(5) 1.3049(4) 0.19358(15) 0.099(4) Uani 1 1 d D U . . .
H55_3 H 0.7262 1.3182 0.1965 0.119 Uiso 1 1 calc R U . . .
C56_3 C 0.7692(4) 1.3061(3) 0.17745(15) 0.084(3) Uani 1 1 d D U . . .
H56_3 H 0.7535 1.3191 0.1695 0.100 Uiso 1 1 calc R U . . .
C57_3 C 0.7535(7) 1.2823(5) 0.22252(19) 0.128(5) Uani 1 1 d D U . . .
O58_3 O 0.7719(5) 1.2615(4) 0.23176(15) 0.137(4) Uani 1 1 d D U . . .
O59_3 O 0.7170(5) 1.2969(4) 0.22441(15) 0.143(4) Uani 1 1 d D U . . .
C61_3 C 0.8245(4) 1.3467(3) 0.14847(13) 0.069(3) Uani 1 1 d D U . . .
C62_3 C 0.8046(4) 1.3635(2) 0.13527(14) 0.063(3) Uani 1 1 d D U . . .
H62_3 H 0.8001 1.3521 0.1254 0.075 Uiso 1 1 calc R U . . .
C63_3 C 0.7915(4) 1.3965(3) 0.13635(15) 0.076(3) Uani 1 1 d D U . . .
H63_3 H 0.7787 1.4074 0.1272 0.091 Uiso 1 1 calc R U . . .
C64_3 C 0.7971(5) 1.4138(3) 0.15077(14) 0.079(3) Uani 1 1 d D U . . .
C65_3 C 0.8179(5) 1.3975(3) 0.16355(17) 0.087(3) Uani 1 1 d D U . . .
H65_3 H 0.8229 1.4092 0.1733 0.104 Uiso 1 1 calc R U . . .
C66_3 C 0.8318(5) 1.3647(3) 0.16255(16) 0.084(3) Uani 1 1 d D U . . .
H66_3 H 0.8465 1.3544 0.1715 0.100 Uiso 1 1 calc R U . . .
C67_3 C 0.7804(5) 1.4488(3) 0.15205(15) 0.082(3) Uani 1 1 d D U . . .
O68_3 O 0.7651(3) 1.4626(2) 0.13974(12) 0.085(3) Uani 1 1 d D U . . .
O69_3 O 0.7828(5) 1.4616(2) 0.16547(14) 0.109(3) Uani 1 1 d D U . . .
H69_3 H 0.765(5) 1.478(3) 0.167(2) 0.130 Uiso 1 1 d D U . . .
S1_4 S 0.98806(8) 1.28036(6) 0.12166(3) 0.0453(6) Uani 1 1 d . U . . .
C1_4 C 0.9947(3) 1.2372(2) 0.11901(11) 0.044(2) Uani 1 1 d . U . . .
S2_4 S 1.01139(10) 1.22660(6) 0.09924(3) 0.0525(6) Uani 1 1 d . U . . .
C2_4 C 0.9886(3) 1.2153(2) 0.13047(12) 0.044(2) Uani 1 1 d . U . . .
S3_4 S 0.97555(8) 1.22563(6) 0.15039(3) 0.0426(5) Uani 1 1 d . U . . .
C3_4 C 0.9946(4) 1.2906(2) 0.10131(13) 0.049(2) Uani 1 1 d . U . . .
S4_4 S 0.99088(10) 1.17218(6) 0.12729(3) 0.0501(6) Uani 1 1 d . U . . .
C4_4 C 1.0043(3) 1.2665(2) 0.09088(12) 0.045(2) Uani 1 1 d . U . . .
C5_4 C 0.9553(3) 1.1859(2) 0.15604(12) 0.0429(19) Uani 1 1 d . U . . .
C6_4 C 0.9628(3) 1.1614(2) 0.14551(11) 0.0433(19) Uani 1 1 d . U . . .
C31_4 C 0.9979(14) 1.3272(7) 0.1001(5) 0.055(6) Uani 0.277(4) 1 d D U P D 1
C32_4 C 0.9705(11) 1.3479(6) 0.1096(4) 0.057(6) Uani 0.277(4) 1 d D U P D 1
H32_4 H 0.9510 1.3386 0.1177 0.068 Uiso 0.277(4) 1 calc R U P D 1
C33_4 C 0.9710(12) 1.3819(6) 0.1074(4) 0.080(7) Uani 0.277(4) 1 d D U P D 1
H33_4 H 0.9515 1.3956 0.1139 0.096 Uiso 0.277(4) 1 calc R U P D 1
C34_4 C 0.9997(14) 1.3959(6) 0.0958(5) 0.089(7) Uani 0.277(4) 1 d D U P D 1
C35_4 C 1.0262(16) 1.3756(8) 0.0859(6) 0.065(7) Uani 0.277(4) 1 d D U P D 1
H35_4 H 1.0444 1.3849 0.0774 0.078 Uiso 0.277(4) 1 calc R U P D 1
C36_4 C 1.0262(19) 1.3415(8) 0.0883(7) 0.062(7) Uani 0.277(4) 1 d D U P D 1
H36_4 H 1.0460 1.3278 0.0818 0.074 Uiso 0.277(4) 1 calc R U P D 1
C37_4 C 0.9996(17) 1.4329(6) 0.0934(5) 0.110(8) Uani 0.277(4) 1 d D U P D 1
O38_4 O 0.9858(15) 1.4509(6) 0.1050(5) 0.117(10) Uani 0.277(4) 1 d D U P D 1
O39_4 O 1.0255(18) 1.4448(9) 0.0825(5) 0.123(11) Uani 0.277(4) 1 d D U P D 1
C31A_4 C 0.9880(5) 1.3268(3) 0.0973(2) 0.050(4) Uani 0.723(4) 1 d D U P D 2
C32A_4 C 0.9451(5) 1.3432(3) 0.09938(19) 0.081(5) Uani 0.723(4) 1 d D U P D 2
H32A_4 H 0.9197 1.3318 0.1045 0.098 Uiso 0.723(4) 1 calc R U P D 2
C33A_4 C 0.9375(6) 1.3756(3) 0.0943(2) 0.088(5) Uani 0.723(4) 1 d D U P D 2
H33A_4 H 0.9077 1.3861 0.0959 0.105 Uiso 0.723(4) 1 calc R U P D 2
C34A_4 C 0.9745(6) 1.3920(3) 0.0871(3) 0.091(5) Uani 0.723(4) 1 d D U P D 2
C35A_4 C 1.0182(7) 1.3768(4) 0.0854(3) 0.082(5) Uani 0.723(4) 1 d D U P D 2
H35A_4 H 1.0445 1.3890 0.0813 0.098 Uiso 0.723(4) 1 calc R U P D 2
C36A_4 C 1.0242(8) 1.3439(4) 0.0897(3) 0.064(4) Uani 0.723(4) 1 d D U P D 2
H36A_4 H 1.0533 1.3330 0.0873 0.077 Uiso 0.723(4) 1 calc R U P D 2
C37A_4 C 0.9680(6) 1.4268(4) 0.0809(3) 0.123(6) Uani 0.723(4) 1 d D U P D 2
O38A_4 O 0.9282(6) 1.4406(4) 0.0829(3) 0.158(8) Uani 0.723(4) 1 d D U P D 2
O39A_4 O 1.0039(6) 1.4416(4) 0.0753(3) 0.147(8) Uani 0.723(4) 1 d D U P D 2
C41_4 C 1.0111(3) 1.2691(2) 0.07323(11) 0.051(2) Uani 1 1 d D U . . .
C42_4 C 1.0425(4) 1.2478(3) 0.06563(11) 0.063(3) Uani 1 1 d D U . . .
H42_4 H 1.0590 1.2315 0.0717 0.075 Uiso 1 1 calc R U . . .
C43_4 C 1.0499(4) 1.2504(3) 0.04917(11) 0.063(2) Uani 1 1 d D U . . .
H43_4 H 1.0727 1.2366 0.0440 0.075 Uiso 1 1 calc R U . . .
C44_4 C 1.0240(4) 1.2730(3) 0.04028(12) 0.066(2) Uani 1 1 d D U . . .
C45_4 C 0.9914(4) 1.2934(3) 0.04774(11) 0.066(3) Uani 1 1 d D U . . .
H45_4 H 0.9738 1.3090 0.0416 0.079 Uiso 1 1 calc R U . . .
C46_4 C 0.9844(4) 1.2914(3) 0.06431(11) 0.063(3) Uani 1 1 d D U . . .
H46_4 H 0.9615 1.3050 0.0694 0.076 Uiso 1 1 calc R U . . .
C47_4 C 1.0324(5) 1.2764(4) 0.02257(14) 0.093(4) Uani 1 1 d D U . . .
O48_4 O 1.0688(5) 1.2619(5) 0.01764(13) 0.168(6) Uani 1 1 d D U . . .
O49_4 O 1.0058(3) 1.2952(3) 0.01456(10) 0.088(3) Uani 1 1 d D U . . .
C51_4 C 0.9371(4) 1.1843(2) 0.17278(12) 0.058(2) Uani 1 1 d D U . . .
C52_4 C 0.8921(5) 1.1768(5) 0.17756(14) 0.102(5) Uani 1 1 d D U . . .
H52_4 H 0.8689 1.1702 0.1699 0.123 Uiso 1 1 calc R U . . .
C53_4 C 0.8802(5) 1.1791(4) 0.19430(14) 0.105(4) Uani 1 1 d D U . . .
H53_4 H 0.8488 1.1739 0.1977 0.126 Uiso 1 1 calc R U . . .
C54_4 C 0.9130(5) 1.1887(5) 0.20546(15) 0.114(5) Uani 1 1 d D U . . .
C55_4 C 0.9594(6) 1.1935(6) 0.20086(15) 0.142(7) Uani 1 1 d D U . . .
H55_4 H 0.9841 1.1963 0.2085 0.170 Uiso 1 1 calc R U . . .
C56_4 C 0.9679(6) 1.1941(6) 0.18465(15) 0.133(6) Uani 1 1 d D U . . .
H56_4 H 0.9981 1.2021 0.1813 0.160 Uiso 1 1 calc R U . . .
C57_4 C 0.9018(5) 1.1919(6) 0.22343(17) 0.133(6) Uani 1 1 d D U . . .
O58_4 O 0.8599(4) 1.1980(4) 0.22618(13) 0.122(4) Uani 1 1 d D U . . .
O59_4 O 0.9350(5) 1.1928(5) 0.23372(15) 0.173(6) Uani 1 1 d D U . . .
C61_4 C 0.9489(4) 1.1260(2) 0.14736(10) 0.049(2) Uani 1 1 d D U . . .
C62_4 C 0.9287(4) 1.1101(2) 0.13405(12) 0.064(3) Uani 1 1 d D U . . .
H62_4 H 0.9244 1.1216 0.1242 0.077 Uiso 1 1 calc R U . . .
C63_4 C 0.9151(4) 1.0772(2) 0.13553(13) 0.067(3) Uani 1 1 d D U . . .
H63_4 H 0.9025 1.0660 0.1265 0.080 Uiso 1 1 calc R U . . .
C64_4 C 0.9196(4) 1.0603(2) 0.14999(12) 0.064(3) Uani 1 1 d D U . . .
C65_4 C 0.9403(4) 1.0765(2) 0.16294(13) 0.065(3) Uani 1 1 d D U . . .
H65_4 H 0.9448 1.0650 0.1728 0.078 Uiso 1 1 calc R U . . .
C66_4 C 0.9544(4) 1.1089(2) 0.16161(11) 0.057(3) Uani 1 1 d D U . . .
H66_4 H 0.9681 1.1198 0.1706 0.068 Uiso 1 1 calc R U . . .
C67_4 C 0.9025(5) 1.0252(2) 0.15123(13) 0.070(3) Uani 1 1 d D U . . .
O68_4 O 0.8845(3) 1.01181(19) 0.13877(11) 0.082(2) Uani 1 1 d D U . . .
O69_4 O 0.9083(4) 1.01009(18) 0.16427(11) 0.083(3) Uani 1 1 d D U . . .

loop_
_atom_site_aniso_label
_atom_site_aniso_U_11
_atom_site_aniso_U_22
_atom_site_aniso_U_33
_atom_site_aniso_U_23
_atom_site_aniso_U_13
_atom_site_aniso_U_12
La1 0.0818(8) 0.1017(8) 0.0636(7) -0.0178(6) 0.0107(6) 0.0244(6)
La1A 0.0818(8) 0.1017(8) 0.0636(7) -0.0178(6) 0.0107(6) 0.0244(6)
O11A 0.134(18) 0.112(13) 0.070(16) -0.011(11) 0.028(14) 0.023(12)
O12A 0.107(18) 0.075(11) 0.133(16) -0.009(11) -0.013(14) 0.032(11)
La2 0.0999(10) 0.1231(11) 0.0743(8) 0.000 0.000 -0.0561(8)
La3 0.0618(10) 0.0806(10) 0.1472(17) 0.000 0.000 0.0050(8)
O31 0.076(17) 0.053(15) 0.16(4) 0.000 0.000 -0.020(12)
La3B 0.0618(10) 0.0806(10) 0.1472(17) 0.000 0.000 0.0050(8)
O31B 0.112(13) 0.168(12) 0.135(16) -0.006(10) -0.048(11) 0.035(10)
La4 0.0797(5) 0.0324(3) 0.1058(7) 0.0021(3) -0.0155(4) -0.0043(3)
La5 0.147(2) 0.1053(17) 0.0440(11) 0.000 0.0181(13) 0.000
O51 0.114(16) 0.136(14) 0.082(13) -0.023(11) 0.001(12) -0.003(12)
La5A 0.147(2) 0.1053(17) 0.0440(11) 0.000 0.0181(13) 0.000
O51A 0.16(2) 0.08(2) 0.13(3) -0.02(2) 0.05(2) -0.007(17)
O52A 0.17(3) 0.12(2) 0.10(3) -0.01(2) 0.03(2) -0.01(2)
La5B 0.147(2) 0.1053(17) 0.0440(11) 0.000 0.0181(13) 0.000
O52B 0.27(8) 0.28(6) 0.15(3) -0.11(4) 0.10(5) -0.10(7)
La6 0.140(3) 0.0450(10) 0.118(2) 0.0080(13) 0.0028(17) 0.0043(13)
La6A 0.140(3) 0.0450(10) 0.118(2) 0.0080(13) 0.0028(17) 0.0043(13)
O61A 0.157(17) 0.09(2) 0.125(16) -0.015(14) 0.008(13) 0.014(14)
O21 0.172(10) 0.185(9) 0.175(12) 0.012(8) 0.014(8) -0.021(7)
O22 0.107(10) 0.132(9) 0.061(7) 0.000 0.000 -0.036(7)
O41 0.116(7) 0.064(5) 0.141(8) -0.020(5) -0.039(6) 0.015(5)
O60 0.166(15) 0.086(15) 0.176(17) 0.007(13) 0.026(13) 0.024(12)
S1_1 0.0546(15) 0.0414(12) 0.0567(16) -0.0019(11) 0.0013(12) -0.0010(10)
C1_1 0.035(5) 0.041(4) 0.053(4) -0.004(3) 0.004(4) -0.003(3)
S2_1 0.0382(13) 0.0395(11) 0.0608(16) -0.0016(10) 0.0086(11) 0.0034(9)
C2_1 0.040(5) 0.041(4) 0.057(4) -0.003(3) 0.003(4) -0.001(3)
S3_1 0.0503(15) 0.0411(12) 0.0579(16) -0.0013(11) 0.0065(12) 0.0014(10)
C3_1 0.039(5) 0.043(4) 0.054(4) -0.006(3) -0.001(4) 0.001(3)
S4_1 0.0520(15) 0.0423(13) 0.0670(17) 0.0009(11) 0.0159(13) -0.0003(10)
C4_1 0.036(5) 0.036(4) 0.055(4) -0.006(3) 0.001(3) 0.003(3)
C5_1 0.041(5) 0.046(4) 0.060(4) -0.003(3) 0.000(4) 0.004(3)
C6_1 0.040(5) 0.043(4) 0.063(5) -0.004(3) 0.004(4) 0.005(3)
C31_1 0.047(5) 0.042(4) 0.073(5) -0.006(3) -0.009(4) 0.005(3)
C32_1 0.066(7) 0.047(4) 0.074(6) -0.007(4) -0.022(5) 0.000(4)
C33_1 0.072(7) 0.043(4) 0.083(6) -0.004(4) -0.022(5) -0.005(4)
C34_1 0.085(7) 0.036(4) 0.090(6) -0.009(4) -0.027(5) 0.005(4)
C35_1 0.057(6) 0.039(4) 0.084(6) -0.013(4) -0.016(5) -0.001(4)
C36_1 0.068(7) 0.041(4) 0.073(6) -0.006(4) -0.016(5) 0.006(4)
C37_1 0.089(8) 0.041(5) 0.118(7) -0.015(4) -0.033(6) 0.005(5)
O38_1 0.105(6) 0.048(4) 0.125(6) -0.009(4) -0.032(5) 0.012(4)
O39_1 0.135(8) 0.047(4) 0.132(7) -0.024(4) -0.050(6) 0.019(5)
C41_1 0.057(5) 0.065(5) 0.060(4) -0.015(4) 0.013(4) -0.012(4)
C42_1 0.060(6) 0.095(7) 0.064(5) 0.004(5) 0.012(4) -0.022(5)
C43_1 0.081(7) 0.141(10) 0.073(6) -0.011(6) 0.020(5) -0.031(6)
C44_1 0.069(6) 0.133(9) 0.078(5) -0.017(5) 0.019(5) -0.036(6)
C45_1 0.064(6) 0.116(9) 0.084(6) -0.038(5) 0.014(5) -0.024(6)
C46_1 0.053(5) 0.066(6) 0.088(6) -0.032(5) 0.009(4) -0.015(4)
C47_1 0.098(7) 0.153(9) 0.076(6) -0.015(5) 0.007(5) -0.018(6)
O48_1 0.157(8) 0.204(10) 0.064(5) 0.014(6) 0.002(5) -0.013(7)
O49_1 0.096(6) 0.135(7) 0.094(6) -0.013(5) 0.015(5) -0.026(5)
C51_1 0.065(6) 0.055(5) 0.059(4) -0.003(4) -0.004(4) 0.016(4)
C52_1 0.078(7) 0.072(6) 0.064(5) 0.002(4) 0.000(5) 0.007(5)
C53_1 0.105(9) 0.104(8) 0.062(5) 0.004(5) -0.001(5) 0.014(6)
C54_1 0.103(8) 0.103(8) 0.072(5) -0.017(5) -0.010(5) 0.026(6)
C55_1 0.111(9) 0.104(9) 0.074(6) -0.020(5) -0.013(6) 0.018(7)
C56_1 0.089(7) 0.078(7) 0.075(6) -0.017(5) -0.012(5) 0.007(5)
C57_1 0.143(8) 0.186(13) 0.071(6) -0.016(6) -0.004(5) 0.000(8)
O58_1 0.196(10) 0.247(12) 0.093(7) -0.026(8) 0.021(7) -0.031(9)
O59_1 0.137(6) 0.147(8) 0.076(6) -0.032(5) -0.012(5) 0.044(5)
C61_1 0.051(5) 0.044(4) 0.066(6) -0.002(3) -0.002(4) 0.006(3)
C62_1 0.058(5) 0.047(4) 0.105(9) -0.006(4) 0.018(5) 0.002(4)
C63_1 0.052(5) 0.046(4) 0.111(9) -0.006(4) 0.018(6) 0.000(3)
C64_1 0.055(5) 0.045(4) 0.079(7) 0.001(4) 0.001(5) 0.008(3)
C65_1 0.053(5) 0.048(4) 0.076(7) -0.004(4) 0.002(5) 0.006(3)
C66_1 0.054(5) 0.047(4) 0.066(6) -0.003(4) 0.000(5) 0.005(3)
C67_1 0.067(6) 0.046(4) 0.091(8) -0.003(4) 0.013(5) 0.007(4)
O68_1 0.075(5) 0.046(4) 0.141(8) 0.014(4) 0.031(5) 0.010(3)
O69_1 0.078(5) 0.054(4) 0.088(6) 0.000(4) 0.015(4) 0.013(3)
S1_2 0.047(3) 0.037(2) 0.054(4) -0.003(3) -0.007(3) 0.0050(17)
C1_2 0.034(7) 0.035(5) 0.053(5) -0.005(4) -0.008(5) 0.000(4)
S2_2 0.041(2) 0.0393(19) 0.061(3) -0.0045(19) 0.005(2) 0.0020(15)
C2_2 0.044(8) 0.032(5) 0.052(5) -0.007(4) -0.002(5) 0.000(4)
S3_2 0.058(4) 0.037(2) 0.054(4) -0.004(2) -0.004(3) -0.0011(19)
C3_2 0.036(7) 0.039(5) 0.064(5) 0.000(4) -0.010(4) 0.004(4)
S4_2 0.055(3) 0.043(2) 0.054(3) -0.006(2) 0.002(3) 0.0074(17)
C4_2 0.066(10) 0.039(4) 0.068(6) -0.003(4) -0.007(5) 0.007(4)
C5_2 0.066(10) 0.044(5) 0.059(7) 0.001(4) -0.005(5) -0.003(5)
C6_2 0.053(9) 0.047(5) 0.062(6) 0.001(4) -0.006(5) -0.002(5)
S1A_2 0.045(5) 0.037(4) 0.067(7) -0.004(5) 0.002(5) -0.002(3)
C1A_2 0.030(10) 0.036(6) 0.067(7) -0.007(5) -0.006(7) -0.003(5)
S2A_2 0.045(5) 0.044(4) 0.087(6) -0.005(4) -0.008(5) 0.006(3)
C2A_2 0.041(12) 0.040(6) 0.068(7) -0.007(5) -0.001(7) -0.002(6)
S3A_2 0.051(6) 0.047(4) 0.074(8) -0.009(5) 0.003(6) -0.002(4)
C3A_2 0.061(11) 0.040(6) 0.074(7) 0.002(5) -0.011(6) -0.005(6)
S4A_2 0.041(5) 0.044(4) 0.068(6) -0.007(5) 0.005(5) 0.000(3)
C4A_2 0.054(11) 0.041(5) 0.081(8) -0.002(5) -0.018(7) 0.001(5)
C5A_2 0.051(11) 0.038(6) 0.071(8) -0.007(5) -0.003(7) -0.007(6)
C6A_2 0.057(12) 0.044(7) 0.071(7) -0.008(5) -0.006(6) -0.003(7)
C31_2 0.061(7) 0.053(6) 0.064(6) 0.005(4) -0.010(5) -0.006(5)
C32_2 0.088(9) 0.076(9) 0.068(7) -0.007(6) -0.010(6) 0.008(7)
C33_2 0.102(10) 0.108(11) 0.072(7) -0.006(7) -0.019(7) -0.009(8)
C34_2 0.078(9) 0.095(10) 0.074(7) 0.015(6) -0.010(6) -0.031(6)
C35_2 0.083(10) 0.104(10) 0.079(7) 0.011(6) -0.022(7) -0.023(8)
C36_2 0.074(9) 0.077(9) 0.078(7) 0.009(6) -0.021(6) 0.004(7)
C37_2 0.087(11) 0.178(15) 0.078(8) 0.006(8) -0.015(7) -0.027(9)
O38_2 0.115(12) 0.265(19) 0.064(8) -0.017(10) -0.034(8) 0.019(12)
O39_2 0.089(10) 0.193(15) 0.131(12) -0.013(10) -0.036(9) -0.012(9)
C31A_2 0.064(9) 0.044(10) 0.070(7) 0.002(6) -0.012(6) -0.002(7)
C32A_2 0.092(10) 0.073(13) 0.078(8) 0.002(8) -0.024(7) -0.015(9)
C33A_2 0.104(12) 0.050(14) 0.075(9) 0.000(8) -0.022(8) -0.018(10)
C34A_2 0.109(12) 0.065(15) 0.072(8) -0.005(8) -0.026(7) -0.023(10)
C35A_2 0.085(12) 0.084(17) 0.065(9) -0.014(8) -0.009(8) -0.025(12)
C36A_2 0.066(10) 0.055(14) 0.065(9) -0.007(8) -0.012(7) -0.004(9)
C37A_2 0.132(13) 0.064(17) 0.072(9) -0.007(8) -0.022(8) -0.024(10)
O38A_2 0.138(13) 0.074(16) 0.072(13) 0.005(11) -0.029(9) -0.030(10)
O39A_2 0.155(16) 0.050(12) 0.079(11) 0.002(9) -0.041(10) -0.022(11)
C41_2 0.087(6) 0.042(4) 0.105(7) -0.005(4) -0.026(5) 0.002(3)
C42_2 0.080(7) 0.040(4) 0.135(10) 0.000(5) -0.022(6) 0.008(4)
C43_2 0.087(7) 0.034(4) 0.152(11) 0.001(5) 0.000(7) 0.003(4)
C44_2 0.093(7) 0.043(4) 0.116(9) -0.011(4) -0.002(6) -0.001(4)
C45_2 0.108(8) 0.047(5) 0.111(9) -0.017(5) 0.007(7) 0.003(4)
C46_2 0.105(8) 0.049(5) 0.109(9) -0.007(5) -0.004(7) 0.005(4)
C47_2 0.103(8) 0.040(5) 0.123(9) -0.017(5) 0.024(7) -0.002(4)
O48_2 0.102(6) 0.039(4) 0.135(8) -0.020(4) 0.030(6) -0.007(4)
O49_2 0.158(9) 0.057(5) 0.137(9) -0.039(5) 0.054(7) -0.029(5)
C51_2 0.071(9) 0.043(5) 0.063(9) 0.000(5) -0.013(6) -0.007(5)
C52_2 0.070(9) 0.038(6) 0.060(10) -0.003(5) -0.012(7) -0.007(5)
C53_2 0.080(9) 0.045(6) 0.069(11) 0.002(6) -0.017(7) -0.005(5)
C54_2 0.090(9) 0.041(6) 0.073(10) -0.001(5) -0.012(7) -0.011(5)
C55_2 0.097(9) 0.048(6) 0.073(11) 0.001(6) -0.003(8) -0.009(6)
C56_2 0.079(9) 0.050(6) 0.068(11) 0.001(6) -0.008(7) -0.010(5)
C57_2 0.105(10) 0.040(6) 0.111(10) 0.001(6) 0.004(8) -0.009(6)
O58_2 0.100(6) 0.037(6) 0.100(7) 0.003(5) -0.007(5) -0.005(5)
O59_2 0.130(12) 0.046(8) 0.119(12) 0.001(7) 0.017(9) -0.016(7)
C51A_2 0.062(10) 0.034(6) 0.070(11) -0.008(6) -0.013(8) -0.009(6)
C52A_2 0.065(11) 0.037(8) 0.064(14) -0.003(8) -0.013(9) -0.001(7)
C53A_2 0.078(11) 0.038(8) 0.073(16) 0.001(8) -0.013(10) 0.000(7)
C54A_2 0.088(11) 0.039(7) 0.074(12) -0.005(7) -0.008(9) -0.009(7)
C55A_2 0.087(11) 0.040(8) 0.081(15) -0.008(7) -0.005(10) -0.013(7)
C56A_2 0.071(11) 0.038(8) 0.075(14) -0.010(7) -0.006(10) -0.014(7)
C57A_2 0.100(12) 0.039(8) 0.101(12) -0.003(7) -0.005(10) -0.009(7)
O58A_2 0.100(6) 0.037(6) 0.100(7) 0.003(5) -0.007(5) -0.005(5)
O59A_2 0.149(18) 0.038(12) 0.15(2) -0.009(11) 0.044(17) -0.015(11)
C61_2 0.075(8) 0.051(7) 0.063(6) 0.000(5) -0.003(5) 0.009(6)
C62_2 0.101(9) 0.111(11) 0.072(8) -0.005(7) -0.005(7) 0.048(9)
C63_2 0.102(10) 0.123(13) 0.073(8) -0.010(7) -0.006(7) 0.057(10)
C64_2 0.087(9) 0.091(10) 0.074(7) -0.010(6) -0.007(6) 0.030(8)
C65_2 0.076(9) 0.087(11) 0.063(7) -0.001(6) -0.003(6) 0.020(8)
C66_2 0.076(9) 0.069(9) 0.064(7) 0.001(6) -0.003(6) 0.018(8)
C67_2 0.094(10) 0.129(11) 0.078(8) -0.016(6) -0.002(6) 0.045(9)
O68_2 0.090(8) 0.141(8) 0.089(9) -0.034(6) -0.009(7) 0.051(6)
O69_2 0.076(8) 0.093(10) 0.087(9) -0.009(7) -0.004(7) 0.020(7)
C61A_2 0.070(10) 0.052(10) 0.073(8) -0.009(6) -0.005(7) 0.006(8)
C62A_2 0.083(11) 0.085(15) 0.077(10) -0.010(8) -0.004(8) 0.026(11)
C63A_2 0.098(12) 0.109(15) 0.077(10) -0.012(9) -0.004(8) 0.039(12)
C64A_2 0.092(10) 0.100(14) 0.083(9) -0.011(8) -0.009(8) 0.029(10)
C65A_2 0.087(11) 0.091(15) 0.080(9) -0.004(8) -0.007(8) 0.023(11)
C66A_2 0.080(11) 0.082(15) 0.080(9) -0.004(8) -0.008(8) 0.019(11)
C67A_2 0.098(10) 0.118(15) 0.083(10) -0.009(8) -0.008(8) 0.029(10)
O68A_2 0.098(11) 0.18(3) 0.097(16) -0.029(15) -0.006(10) 0.029(12)
O69A_2 0.098(12) 0.122(16) 0.089(12) -0.007(11) -0.010(10) 0.023(12)
S1_3 0.0663(18) 0.0650(16) 0.0531(16) 0.0128(12) -0.0243(14) -0.0185(13)
C1_3 0.035(5) 0.062(4) 0.052(4) 0.015(3) -0.007(4) -0.002(3)
S2_3 0.0616(17) 0.0647(16) 0.0509(15) 0.0095(12) -0.0189(13) -0.0236(12)
C2_3 0.041(5) 0.065(5) 0.064(5) 0.015(3) 0.005(4) -0.001(4)
S3_3 0.0461(15) 0.0644(16) 0.0666(18) 0.0104(13) 0.0123(13) 0.0051(11)
C3_3 0.053(6) 0.068(4) 0.051(4) 0.013(3) -0.016(4) -0.017(4)
S4_3 0.0587(18) 0.0633(17) 0.093(2) 0.0215(15) 0.0307(16) 0.0141(13)
C4_3 0.050(5) 0.057(4) 0.050(4) 0.012(3) -0.019(3) -0.017(4)
C5_3 0.043(5) 0.071(5) 0.070(5) 0.007(4) 0.007(4) 0.007(4)
C6_3 0.043(6) 0.066(4) 0.078(5) 0.009(4) 0.010(4) 0.003(4)
C31_3 0.071(6) 0.067(4) 0.054(6) 0.015(4) -0.022(4) -0.014(4)
C32_3 0.072(6) 0.073(5) 0.063(7) 0.011(4) -0.021(5) -0.022(4)
C33_3 0.104(8) 0.070(5) 0.076(8) 0.012(5) -0.018(6) -0.025(5)
C34_3 0.103(7) 0.072(5) 0.062(7) 0.013(4) -0.029(5) -0.018(4)
C35_3 0.088(7) 0.067(5) 0.072(7) 0.013(4) -0.029(5) -0.006(4)
C36_3 0.077(6) 0.067(5) 0.057(6) 0.015(4) -0.023(5) -0.010(4)
C37_3 0.134(9) 0.071(6) 0.085(8) 0.007(5) -0.028(6) -0.023(5)
O38_3 0.136(7) 0.061(5) 0.095(6) 0.007(4) -0.025(5) -0.019(4)
O39_3 0.172(9) 0.061(5) 0.113(8) 0.009(5) 0.000(7) -0.020(5)
C41_3 0.051(9) 0.064(11) 0.045(6) 0.011(5) -0.015(5) -0.016(8)
C42_3 0.060(9) 0.090(15) 0.047(7) 0.006(7) -0.010(6) -0.024(9)
C43_3 0.057(9) 0.092(15) 0.043(7) 0.003(7) -0.009(6) -0.022(9)
C44_3 0.057(9) 0.083(12) 0.043(7) 0.003(6) -0.009(6) -0.019(8)
C45_3 0.055(9) 0.078(16) 0.043(7) 0.001(7) -0.010(6) -0.015(10)
C46_3 0.046(9) 0.065(14) 0.042(7) 0.001(7) -0.010(6) -0.011(9)
C47_3 0.076(10) 0.101(12) 0.045(8) -0.004(7) -0.002(6) -0.032(9)
O48_3 0.100(8) 0.108(11) 0.037(8) -0.008(7) 0.005(6) -0.046(7)
O49_3 0.068(11) 0.091(15) 0.052(10) 0.014(10) -0.004(8) -0.018(10)
C41A_3 0.039(8) 0.060(8) 0.045(5) 0.008(4) -0.014(4) -0.007(7)
C42A_3 0.047(8) 0.063(8) 0.047(6) 0.004(5) -0.006(5) -0.007(7)
C43A_3 0.060(10) 0.078(9) 0.045(6) 0.006(5) -0.003(6) -0.033(8)
C44A_3 0.060(9) 0.084(9) 0.049(6) -0.002(5) 0.001(5) -0.031(7)
C45A_3 0.049(9) 0.069(10) 0.043(6) -0.004(5) -0.001(5) -0.019(8)
C46A_3 0.041(8) 0.068(10) 0.045(6) -0.003(6) -0.006(5) -0.007(8)
C47A_3 0.098(10) 0.105(12) 0.049(6) -0.007(6) 0.003(6) -0.047(9)
O48A_3 0.109(8) 0.128(11) 0.065(8) -0.018(7) -0.006(6) -0.050(7)
O49A_3 0.125(15) 0.126(15) 0.054(8) -0.007(9) 0.005(9) -0.072(13)
C51_3 0.060(6) 0.080(6) 0.071(5) -0.005(4) 0.013(4) -0.005(5)
C52_3 0.081(7) 0.099(8) 0.072(6) 0.000(5) 0.000(5) -0.002(6)
C53_3 0.097(8) 0.120(10) 0.065(6) -0.005(6) 0.000(5) -0.009(7)
C54_3 0.097(8) 0.138(10) 0.084(6) -0.022(6) 0.002(5) -0.007(7)
C55_3 0.073(8) 0.134(10) 0.090(6) -0.023(6) 0.017(5) -0.001(7)
C56_3 0.058(6) 0.102(8) 0.091(7) -0.018(6) 0.009(5) -0.002(5)
C57_3 0.126(9) 0.162(11) 0.096(7) -0.011(6) 0.015(6) 0.025(7)
O58_3 0.143(9) 0.162(10) 0.104(7) -0.015(7) 0.007(7) 0.009(7)
O59_3 0.151(8) 0.179(10) 0.099(6) -0.027(6) 0.019(6) 0.032(7)
C61_3 0.056(6) 0.061(4) 0.090(6) 0.016(4) 0.017(5) 0.006(4)
C62_3 0.047(6) 0.057(5) 0.084(6) 0.015(4) 0.023(5) -0.005(4)
C63_3 0.066(7) 0.060(5) 0.101(7) 0.011(4) 0.013(6) 0.003(4)
C64_3 0.072(7) 0.059(5) 0.108(7) 0.006(4) 0.008(5) 0.003(4)
C65_3 0.080(8) 0.071(6) 0.110(7) 0.010(5) 0.005(6) 0.008(5)
C66_3 0.080(8) 0.072(5) 0.099(7) 0.007(5) 0.002(6) 0.010(5)
C67_3 0.080(8) 0.053(5) 0.114(7) 0.009(4) 0.006(6) 0.005(5)
O68_3 0.082(6) 0.055(5) 0.119(6) 0.017(4) 0.012(5) 0.003(4)
O69_3 0.136(10) 0.064(6) 0.127(7) -0.002(5) -0.013(6) 0.022(6)
S1_4 0.0433(14) 0.0447(12) 0.0480(14) 0.0028(10) 0.0046(11) -0.0010(9)
C1_4 0.049(5) 0.046(4) 0.037(4) 0.005(3) 0.002(4) -0.002(3)
S2_4 0.0755(18) 0.0452(13) 0.0367(13) 0.0031(10) 0.0024(13) -0.0008(11)
C2_4 0.047(5) 0.046(4) 0.039(4) 0.006(3) 0.003(4) 0.000(3)
S3_4 0.0443(13) 0.0468(12) 0.0368(13) -0.0016(10) 0.0043(10) -0.0082(9)
C3_4 0.047(5) 0.046(3) 0.054(4) 0.010(3) 0.000(4) -0.004(3)
S4_4 0.0669(17) 0.0455(13) 0.0380(13) 0.0014(10) 0.0040(12) -0.0021(11)
C4_4 0.047(5) 0.043(4) 0.044(4) 0.011(3) -0.007(3) -0.004(3)
C5_4 0.035(5) 0.049(4) 0.045(4) 0.006(3) 0.001(3) -0.007(3)
C6_4 0.043(5) 0.050(4) 0.037(4) 0.007(3) -0.008(4) -0.001(3)
C31_4 0.044(13) 0.047(5) 0.074(10) 0.013(5) 0.005(10) -0.002(5)
C32_4 0.047(12) 0.043(7) 0.079(12) 0.015(7) 0.008(11) -0.002(7)
C33_4 0.076(14) 0.046(7) 0.117(14) 0.021(7) 0.030(12) 0.000(7)
C34_4 0.083(14) 0.054(7) 0.130(13) 0.033(7) 0.037(11) 0.006(7)
C35_4 0.042(13) 0.057(8) 0.097(13) 0.031(7) -0.002(11) 0.006(7)
C36_4 0.045(13) 0.056(8) 0.084(12) 0.027(7) 0.007(11) 0.004(7)
C37_4 0.107(16) 0.056(8) 0.169(16) 0.038(8) 0.056(13) 0.009(8)
O38_4 0.13(2) 0.048(11) 0.175(18) 0.037(10) 0.065(17) 0.012(11)
O39_4 0.12(2) 0.067(13) 0.179(19) 0.045(12) 0.065(17) 0.007(13)
C31A_4 0.048(7) 0.048(4) 0.054(8) 0.006(4) 0.004(6) -0.001(4)
C32A_4 0.066(7) 0.065(6) 0.114(12) 0.028(7) 0.029(7) 0.014(5)
C33A_4 0.078(8) 0.064(6) 0.121(12) 0.027(7) 0.027(8) 0.015(5)
C34A_4 0.088(8) 0.058(6) 0.128(12) 0.029(7) 0.030(7) 0.011(5)
C35A_4 0.080(8) 0.057(6) 0.109(11) 0.025(6) 0.019(8) 0.002(5)
C36A_4 0.057(7) 0.054(6) 0.083(10) 0.016(6) 0.009(6) -0.004(5)
C37A_4 0.131(10) 0.063(7) 0.176(15) 0.041(8) 0.049(9) 0.023(6)
O38A_4 0.145(11) 0.086(9) 0.24(2) 0.055(11) 0.059(11) 0.044(8)
O39A_4 0.142(12) 0.071(8) 0.228(19) 0.059(10) 0.068(11) 0.020(7)
C41_4 0.063(5) 0.045(4) 0.045(4) 0.009(3) -0.005(3) -0.022(3)
C42_4 0.083(7) 0.054(5) 0.051(5) 0.005(4) 0.000(4) -0.009(4)
C43_4 0.063(6) 0.075(6) 0.050(5) -0.001(4) -0.006(4) -0.025(4)
C44_4 0.058(6) 0.084(6) 0.055(5) 0.016(4) -0.001(4) -0.030(4)
C45_4 0.062(6) 0.092(7) 0.045(5) 0.018(4) -0.007(4) -0.018(5)
C46_4 0.069(6) 0.072(6) 0.048(5) 0.018(4) -0.003(4) -0.013(5)
C47_4 0.084(7) 0.141(10) 0.055(5) 0.018(5) 0.007(5) -0.005(7)
O48_4 0.151(9) 0.277(15) 0.076(7) 0.074(8) 0.050(7) 0.087(10)
O49_4 0.096(6) 0.116(7) 0.053(5) 0.016(5) 0.004(4) -0.001(5)
C51_4 0.078(6) 0.045(5) 0.050(4) 0.008(4) 0.018(4) -0.005(4)
C52_4 0.088(7) 0.149(13) 0.069(6) 0.027(6) 0.021(5) -0.016(7)
C53_4 0.079(7) 0.159(12) 0.076(6) 0.033(6) 0.024(5) 0.029(7)
C54_4 0.115(8) 0.145(12) 0.083(6) 0.007(6) 0.008(5) 0.041(8)
C55_4 0.131(9) 0.227(19) 0.067(6) -0.016(7) 0.011(6) -0.001(9)
C56_4 0.132(9) 0.206(17) 0.062(6) -0.013(7) 0.010(5) -0.057(10)
C57_4 0.125(8) 0.190(16) 0.083(7) 0.008(7) 0.013(6) 0.034(8)
O58_4 0.117(7) 0.156(11) 0.094(7) -0.001(7) 0.025(6) 0.030(7)
O59_4 0.146(10) 0.287(19) 0.086(7) -0.016(9) -0.006(7) 0.033(10)
C61_4 0.057(6) 0.046(4) 0.042(4) 0.007(3) -0.008(4) -0.005(3)
C62_4 0.080(7) 0.058(5) 0.055(5) -0.002(4) -0.016(5) -0.014(4)
C63_4 0.077(7) 0.053(5) 0.070(6) -0.004(4) -0.014(5) -0.014(4)
C64_4 0.075(7) 0.048(4) 0.068(5) 0.001(3) -0.012(5) -0.012(4)
C65_4 0.091(8) 0.046(4) 0.059(5) 0.010(4) -0.011(5) -0.017(4)
C66_4 0.079(7) 0.043(4) 0.048(5) 0.010(3) -0.019(5) -0.017(4)
C67_4 0.075(7) 0.044(4) 0.092(6) 0.004(4) -0.011(5) -0.008(4)
O68_4 0.097(5) 0.054(4) 0.095(5) 0.002(4) -0.020(4) -0.016(4)
O69_4 0.111(7) 0.045(4) 0.095(5) 0.008(4) -0.019(5) -0.016(4)

loop_
_atom_type_symbol
_atom_type_description
_atom_type_scat_dispersion_real
_atom_type_scat_dispersion_imag
_atom_type_scat_source
C C 0.0181 0.0091 'International Tables Vol C Tables 4.2.6.8 and 6.1.1.4'
H H 0.0000 0.0000 'International Tables Vol C Tables 4.2.6.8 and 6.1.1.4'
O O 0.0492 0.0322 'International Tables Vol C Tables 4.2.6.8 and 6.1.1.4'
S S 0.3331 0.5567 'International Tables Vol C Tables 4.2.6.8 and 6.1.1.4'
La La -1.4094 9.0376 'International Tables Vol C Tables 4.2.6.8 and 6.1.1.4'

loop_
_citation_id
_citation_doi
_citation_year
1 10.1039/C9SC03348C 2019

loop_
_geom_angle_atom_site_label_1
_geom_angle_atom_site_label_2
_geom_angle_atom_site_label_3
_geom_angle
_geom_angle_site_symmetry_1
_geom_angle_site_symmetry_3
O59_1 La1 O58_4 92.5(4) . 13_675
O59_1 La1 O58_3 151.4(5) . 13_675
O58_4 La1 O58_3 93.0(4) 13_675 13_675
O59_1 La1 O68_2 82.9(5) . .
O58_4 La1 O68_2 136.9(6) 13_675 .
O58_3 La1 O68_2 74.1(5) 13_675 .
O59_1 La1 O59_3 71.8(4) . .
O58_4 La1 O59_3 136.7(5) 13_675 .
O58_3 La1 O59_3 120.3(4) 13_675 .
O68_2 La1 O59_3 82.3(6) . .
O59_1 La1 O69_2 133.4(5) . 13_675
O58_4 La1 O69_2 84.8(5) 13_675 13_675
O58_3 La1 O69_2 75.1(5) 13_675 13_675
O68_2 La1 O69_2 128.3(5) . 13_675
O59_3 La1 O69_2 78.8(5) . 13_675
O59_1 La1 C57_3 90.0(4) . .
O58_4 La1 C57_3 150.6(5) 13_675 .
O58_3 La1 C57_3 98.7(4) 13_675 .
O68_2 La1 C57_3 72.4(6) . .
O59_3 La1 C57_3 21.7(3) . .
O69_2 La1 C57_3 72.5(6) 13_675 .
O59_3 La1A O58_4 146.4(5) . 13_675
O59_3 La1A O69A_2 100.0(8) . 13_675
O58_4 La1A O69A_2 83.0(8) 13_675 13_675
O59_3 La1A O11A 106.8(7) . .
O58_4 La1A O11A 87.0(8) 13_675 .
O69A_2 La1A O11A 144.7(12) 13_675 .
O59_3 La1A O59_1 70.9(5) . .
O58_4 La1A O59_1 85.2(4) 13_675 .
O69A_2 La1A O59_1 140.0(11) 13_675 .
O11A La1A O59_1 72.0(9) . .
O59_3 La1A O12A 83.0(9) . .
O58_4 La1A O12A 67.9(8) 13_675 .
O69A_2 La1A O12A 64.9(13) 13_675 .
O11A La1A O12A 140.0(12) . .
O59_1 La1A O12A 75.2(9) . .
O58_3 O12A La1A 123.7(18) 13_675 .
O48A_3 La2 O48A_3 64.7(9) . 10
O48A_3 La2 O22 146.1(5) . .
O48A_3 La2 O22 146.1(5) 10 .
O48A_3 La2 O21 72.4(7) . 10
O48A_3 La2 O21 47.4(8) 10 10
O22 La2 O21 135.1(5) . 10
O48A_3 La2 O21 47.4(8) . .
O48A_3 La2 O21 72.3(7) 10 .
O22 La2 O21 135.1(5) . .
O21 La2 O21 40.8(7) 10 .
O22 La2 O48_3 129.4(6) . .
O21 La2 O48_3 93.8(7) 10 .
O21 La2 O48_3 70.1(8) . .
O22 La2 O48_3 129.4(6) . 10
O21 La2 O48_3 70.1(8) 10 10
O21 La2 O48_3 93.8(7) . 10
O48_3 La2 O48_3 71.1(9) . 10
O48A_3 La2 O49_1 75.8(5) . .
O48A_3 La2 O49_1 140.5(5) 10 .
O22 La2 O49_1 72.3(2) . .
O21 La2 O49_1 120.3(5) 10 .
O21 La2 O49_1 80.9(4) . .
O48_3 La2 O49_1 71.1(5) . .
O48_3 La2 O49_1 141.3(5) 10 .
O48A_3 La2 O49_1 140.5(5) . 10
O48A_3 La2 O49_1 75.8(5) 10 10
O22 La2 O49_1 72.3(2) . 10
O21 La2 O49_1 80.9(4) 10 10
O21 La2 O49_1 120.3(5) . 10
O48_3 La2 O49_1 141.3(5) . 10
O48_3 La2 O49_1 71.1(5) 10 10
O49_1 La2 O49_1 143.7(5) . 10
O48A_3 La2 O48_1 89.6(6) . .
O48A_3 La2 O48_1 128.8(8) 10 .
O22 La2 O48_1 77.0(5) . .
O21 La2 O48_1 83.8(5) 10 .
O21 La2 O48_1 58.5(5) . .
O48_3 La2 O48_1 101.1(6) . .
O48_3 La2 O48_1 151.8(8) 10 .
O49_1 La2 O48_1 46.8(3) . .
O49_1 La2 O48_1 116.2(4) 10 .
O48A_3 La2 O48_1 128.8(8) . 10
O48A_3 La2 O48_1 89.6(6) 10 10
O22 La2 O48_1 77.0(5) . 10
O21 La2 O48_1 58.5(5) 10 10
O21 La2 O48_1 83.8(5) . 10
O48_3 La2 O48_1 151.8(8) . 10
O48_3 La2 O48_1 101.1(6) 10 10
O49_1 La2 O48_1 116.2(4) . 10
O49_1 La2 O48_1 46.8(3) 10 10
O48_1 La2 O48_1 72.7(5) . 10
O48A_3 La2 C47_1 82.9(5) . .
O48A_3 La2 C47_1 140.3(7) 10 .
O22 La2 C47_1 72.5(4) . .
O21 La2 C47_1 102.7(5) 10 .
O21 La2 C47_1 68.8(5) . .
O48_3 La2 C47_1 86.5(6) . .
O48_3 La2 C47_1 155.6(6) 10 .
O49_1 La2 C47_1 23.6(3) . .
O49_1 La2 C47_1 132.1(4) 10 .
O48_1 La2 C47_1 23.2(3) . .
O48_1 La2 C47_1 94.0(4) 10 .
O39_2 La3 O48_4 141.0(6) . 4_475
O31 La3 O48_4 89.2(8) . 4_475
O39_2 La3 O48_4 72.3(6) . 11_585
O31 La3 O48_4 89.2(8) . 11_585
O48_4 La3 O48_4 68.9(5) 4_475 11_585
O39_2 La3 O38_2 49.5(4) . .
O48_4 La3 O38_2 121.2(6) 4_475 .
O48_4 La3 O38_2 84.0(6) 11_585 .
O31B La3B O31B 30.8(9) . 10
O38_2 La3B O48_4 167.2(7) . 4_475
O31B La3B O48_4 84.3(6) . 4_475
O31B La3B O48_4 65.2(7) 10 4_475
O38_2 La3B O48_4 99.6(6) . 11_585
O31B La3B O48_4 65.2(7) . 11_585
O31B La3B O48_4 84.3(6) 10 11_585
O48_4 La3B O48_4 74.0(6) 4_475 11_585
O38_2 La3B O39_2 51.8(4) . .
O48_4 La3B O39_2 132.3(6) 4_475 .
O48_4 La3B O39_2 69.7(5) 11_585 .
O31B O31B La3B 74.6(4) 10 .
O58A_2 La4 O38_3 99.8(8) . .
O58A_2 La4 O48_2 149.8(12) . 12_755
O38_3 La4 O48_2 85.5(3) . 12_755
O58A_2 La4 O68_4 69.5(12) . .
O38_3 La4 O68_4 76.8(3) . .
O48_2 La4 O68_4 140.0(3) 12_755 .
O38_3 La4 O58_2 110.2(4) . .
O48_2 La4 O58_2 147.0(6) 12_755 .
O68_4 La4 O58_2 73.0(6) . .
O58A_2 La4 O68_1 88.4(10) . 12_755
O38_3 La4 O68_1 146.1(3) . 12_755
O48_2 La4 O68_1 103.6(3) 12_755 12_755
O68_4 La4 O68_1 75.5(3) . 12_755
O58_2 La4 O68_1 79.7(4) . 12_755
O58A_2 La4 O68_3 80.3(10) . 12_755
O38_3 La4 O68_3 143.6(3) . 12_755
O48_2 La4 O68_3 78.2(3) 12_755 12_755
O68_4 La4 O68_3 134.3(3) . 12_755
O58_2 La4 O68_3 72.1(5) . 12_755
O68_1 La4 O68_3 70.1(3) 12_755 12_755
O58A_2 La4 O38_1 77.7(11) . .
O38_3 La4 O38_1 72.8(4) . .
O48_2 La4 O38_1 75.6(3) 12_755 .
O68_4 La4 O38_1 130.0(3) . .
O58_2 La4 O38_1 81.5(5) . .
O68_1 La4 O38_1 140.9(3) 12_755 .
O68_3 La4 O38_1 71.7(3) 12_755 .
O58A_2 La4 O41 139.2(12) . .
O38_3 La4 O41 81.0(4) . .
O48_2 La4 O41 70.9(3) 12_755 .
O68_4 La4 O41 71.0(3) . .
O58_2 La4 O41 138.4(6) . .
O68_1 La4 O41 71.8(4) 12_755 .
O68_3 La4 O41 122.5(3) 12_755 .
O38_1 La4 O41 138.7(4) . .
O58_1 La5 O58_1 130.3(9) 7_545 .
O58_1 La5 O59_4 105.6(6) 7_545 13_675
O58_1 La5 O59_4 91.4(5) . 13_675
O58_1 La5 O59_4 91.4(5) 7_545 11_585
O58_1 La5 O59_4 105.6(5) . 11_585
O59_4 La5 O59_4 139.2(9) 13_675 11_585
O58_1 La5 O51 78.2(7) 7_545 .
O58_1 La5 O51 150.2(7) . .
O59_4 La5 O51 69.6(7) 13_675 .
O59_4 La5 O51 78.3(7) 11_585 .
O58_1 La5 O51 150.2(7) 7_545 7_545
O58_1 La5 O51 78.2(7) . 7_545
O59_4 La5 O51 78.3(7) 13_675 7_545
O59_4 La5 O51 69.6(7) 11_585 7_545
O51 La5 O51 75.6(11) . 7_545
O59_4 La5A O59_4 141.1(10) 11_585 13_675
O59_4 La5A O52A 146.0(15) 11_585 .
O59_4 La5A O52A 72.0(15) 13_675 .
O59_4 La5A O52A 72.0(15) 11_585 7_545
O59_4 La5A O52A 146.0(15) 13_675 7_545
O52A La5A O52A 78(3) . 7_545
O59_4 La5A O51A 86.3(14) 11_585 .
O59_4 La5A O51A 109.2(14) 13_675 .
O52A La5A O51A 70.3(17) . .
O52A La5A O51A 73.6(17) 7_545 .
O59_4 La5A O51A 109.2(14) 11_585 7_545
O59_4 La5A O51A 86.3(14) 13_675 7_545
O52A La5A O51A 73.6(17) . 7_545
O52A La5A O51A 70.3(17) 7_545 7_545
O51A La5A O51A 133(2) . 7_545
O58_1 La5B O58_1 123.1(10) 7_545 .
O58_1 La5B O51B 77(3) 7_545 .
O58_1 La5B O51B 105(3) . .
O58_1 La5B O51B 105(3) 7_545 7_545
O58_1 La5B O51B 77(3) . 7_545
O51B La5B O51B 175(6) . 7_545
O58_1 La5B O52B 131(2) 7_545 .
O58_1 La5B O52B 88.4(19) . .
O51B La5B O52B 57(4) . .
O51B La5B O52B 119(4) 7_545 .
O58_1 La5B O52B 88.4(19) 7_545 7_545
O58_1 La5B O52B 131(2) . 7_545
O51B La5B O52B 119(4) . 7_545
O51B La5B O52B 57(4) 7_545 7_545
O52B La5B O52B 98(5) . 7_545
O39_4 La6 O60 121.2(9) . .
O39_4 La6 O61 90(2) . .
O60 La6 O61 109(2) . .
O39_4 La6 O38_4 49.8(7) . .
O60 La6 O38_4 75.5(9) . .
O61 La6 O38_4 125(2) . .
O39_4 La6 C37_4 26.0(5) . .
O60 La6 C37_4 95.5(9) . .
O61 La6 C37_4 103(2) . .
O38_4 La6 C37_4 26.1(4) . .
O39A_4 La6A O61A 62.1(9) . .
O39A_4 La6A O38A_4 50.2(4) . .
O61A La6A O38A_4 79.7(10) . .
O39A_4 La6A O60 109.0(7) . .
O61A La6A O60 70.6(10) . .
O38A_4 La6A O60 72.6(7) . .
O39A_4 La6A C37A_4 25.1(3) . .
O61A La6A C37A_4 68.8(9) . .
O38A_4 La6A C37A_4 25.2(3) . .
O60 La6A C37A_4 90.7(7) . .
O21 O21 La2 69.6(4) 10 .
C1_1 S1_1 C3_1 94.7(5) . .
C2_1 C1_1 S1_1 122.7(8) . .
C2_1 C1_1 S2_1 123.5(8) . .
S1_1 C1_1 S2_1 113.7(5) . .
C1_1 S2_1 C4_1 94.9(5) . .
C1_1 C2_1 S3_1 120.8(8) . .
C1_1 C2_1 S4_1 125.9(8) . .
S3_1 C2_1 S4_1 113.2(5) . .
C5_1 S3_1 C2_1 95.2(5) . .
C4_1 C3_1 C31_1 128.5(9) . .
C4_1 C3_1 S1_1 117.0(7) . .
C31_1 C3_1 S1_1 114.4(7) . .
C6_1 S4_1 C2_1 95.4(5) . .
C3_1 C4_1 C41_1 128.5(9) . .
C3_1 C4_1 S2_1 115.9(7) . .
C41_1 C4_1 S2_1 115.6(7) . .
C6_1 C5_1 C51_1 128.1(9) . .
C6_1 C5_1 S3_1 117.4(8) . .
C51_1 C5_1 S3_1 114.5(7) . .
C5_1 C6_1 C61_1 127.9(10) . .
C5_1 C6_1 S4_1 117.2(8) . .
C61_1 C6_1 S4_1 114.7(8) . .
C32_1 C31_1 C36_1 117.6(9) . .
C32_1 C31_1 C3_1 120.8(8) . .
C36_1 C31_1 C3_1 121.4(8) . .
C33_1 C32_1 C31_1 122.4(10) . .
C33_1 C32_1 H32_1 118.8 . .
C31_1 C32_1 H32_1 118.8 . .
C32_1 C33_1 C34_1 119.6(10) . .
C32_1 C33_1 H33_1 120.2 . .
C34_1 C33_1 H33_1 120.2 . .
C33_1 C34_1 C35_1 119.2(9) . .
C33_1 C34_1 C37_1 119.5(9) . .
C35_1 C34_1 C37_1 121.3(8) . .
C36_1 C35_1 C34_1 121.2(9) . .
C36_1 C35_1 H35_1 119.4 . .
C34_1 C35_1 H35_1 119.4 . .
C35_1 C36_1 C31_1 119.8(9) . .
C35_1 C36_1 H36_1 120.1 . .
C31_1 C36_1 H36_1 120.1 . .
O38_1 C37_1 O39_1 124.7(10) . .
O38_1 C37_1 C34_1 119.1(9) . .
O39_1 C37_1 C34_1 116.2(9) . .
C37_1 O38_1 La4 147.7(10) . .
C46_1 C41_1 C42_1 119.1(10) . .
C46_1 C41_1 C4_1 121.0(10) . .
C42_1 C41_1 C4_1 119.9(9) . .
C41_1 C42_1 C43_1 117.1(11) . .
C41_1 C42_1 H42_1 121.5 . .
C43_1 C42_1 H42_1 121.5 . .
C44_1 C43_1 C42_1 123.1(12) . .
C44_1 C43_1 H43_1 118.4 . .
C42_1 C43_1 H43_1 118.4 . .
C45_1 C44_1 C43_1 117.9(11) . .
C45_1 C44_1 C47_1 117.4(11) . .
C43_1 C44_1 C47_1 124.1(11) . .
C46_1 C45_1 C44_1 120.3(12) . .
C46_1 C45_1 H45_1 119.8 . .
C44_1 C45_1 H45_1 119.8 . .
C45_1 C46_1 C41_1 122.3(11) . .
C45_1 C46_1 H46_1 118.8 . .
C41_1 C46_1 H46_1 118.8 . .
O48_1 C47_1 O49_1 115.9(14) . .
O48_1 C47_1 C44_1 117.9(12) . .
O49_1 C47_1 C44_1 121.5(12) . .
O48_1 C47_1 La2 59.0(9) . .
O49_1 C47_1 La2 57.0(7) . .
C44_1 C47_1 La2 161.5(12) . .
C47_1 O48_1 La2 97.8(10) . .
C47_1 O49_1 La2 99.4(9) . .
C56_1 C51_1 C52_1 119.3(10) . .
C56_1 C51_1 C5_1 121.4(10) . .
C52_1 C51_1 C5_1 119.3(9) . .
C53_1 C52_1 C51_1 118.7(11) . .
C53_1 C52_1 H52_1 120.7 . .
C51_1 C52_1 H52_1 120.7 . .
C52_1 C53_1 C54_1 121.5(12) . .
C52_1 C53_1 H53_1 119.3 . .
C54_1 C53_1 H53_1 119.3 . .
C55_1 C54_1 C53_1 120.4(11) . .
C55_1 C54_1 C57_1 117.5(11) . .
C53_1 C54_1 C57_1 122.1(11) . .
C54_1 C55_1 C56_1 118.5(12) . .
C54_1 C55_1 H55_1 120.8 . .
C56_1 C55_1 H55_1 120.8 . .
C55_1 C56_1 C51_1 121.7(12) . .
C55_1 C56_1 H56_1 119.1 . .
C51_1 C56_1 H56_1 119.1 . .
O58_1 C57_1 O59_1 122.4(15) . .
O58_1 C57_1 C54_1 114.5(13) . .
O59_1 C57_1 C54_1 122.9(13) . .
C57_1 O58_1 La5 123.3(17) . .
C57_1 O58_1 La5B 165.3(13) . .
C57_1 O59_1 La1 144.9(15) . .
C57_1 O59_1 La1A 177.2(12) . .
C66_1 C61_1 C62_1 117.1(9) . .
C66_1 C61_1 C6_1 121.0(8) . .
C62_1 C61_1 C6_1 121.7(8) . .
C63_1 C62_1 C61_1 121.2(9) . .
C63_1 C62_1 H62_1 119.4 . .
C61_1 C62_1 H62_1 119.4 . .
C64_1 C63_1 C62_1 121.4(9) . .
C64_1 C63_1 H63_1 119.3 . .
C62_1 C63_1 H63_1 119.3 . .
C63_1 C64_1 C65_1 118.5(9) . .
C63_1 C64_1 C67_1 121.6(8) . .
C65_1 C64_1 C67_1 119.8(8) . .
C66_1 C65_1 C64_1 120.2(9) . .
C66_1 C65_1 H65_1 119.9 . .
C64_1 C65_1 H65_1 119.9 . .
C65_1 C66_1 C61_1 121.4(9) . .
C65_1 C66_1 H66_1 119.3 . .
C61_1 C66_1 H66_1 119.3 . .
O68_1 C67_1 O69_1 125.0(10) . .
O68_1 C67_1 C64_1 117.4(8) . .
O69_1 C67_1 C64_1 117.6(9) . .
C67_1 O68_1 La4 143.9(9) . 12_765
C1_2 S1_2 C3_2 95.1(8) . .
C2_2 C1_2 S1_2 126.4(14) . .
C2_2 C1_2 S2_2 121.6(14) . .
S1_2 C1_2 S2_2 112.0(10) . .
C4_2 S2_2 C1_2 97.1(9) . .
C1_2 C2_2 S4_2 126.6(14) . .
C1_2 C2_2 S3_2 119.8(15) . .
S4_2 C2_2 S3_2 113.7(10) . .
C5_2 S3_2 C2_2 95.7(9) . .
C4_2 C3_2 C31_2 127.3(15) . .
C4_2 C3_2 S1_2 115.3(15) . .
C31_2 C3_2 S1_2 116.6(10) . .
C2_2 S4_2 C6_2 95.5(9) . .
C3_2 C4_2 C41_2 121(2) . .
C3_2 C4_2 S2_2 117.4(15) . .
C41_2 C4_2 S2_2 120.6(13) . .
C6_2 C5_2 C51_2 130.3(18) . .
C6_2 C5_2 S3_2 117.0(14) . .
C51_2 C5_2 S3_2 112.7(14) . .
C5_2 C6_2 C61_2 127.9(17) . .
C5_2 C6_2 S4_2 117.4(15) . .
C61_2 C6_2 S4_2 114.6(15) . .
C1A_2 S1A_2 C3A_2 97.3(17) . .
C2A_2 C1A_2 S1A_2 124(3) . .
C2A_2 C1A_2 S2A_2 121(3) . .
S1A_2 C1A_2 S2A_2 114(2) . .
C4A_2 S2A_2 C1A_2 94.8(19) . .
C4A_2 S2A_2 C41_2 41.4(13) . .
C1A_2 S2A_2 C41_2 136.1(16) . .
C1A_2 C2A_2 S3A_2 123(3) . .
C1A_2 C2A_2 S4A_2 123(3) . .
S3A_2 C2A_2 S4A_2 115(2) . .
C2A_2 S3A_2 C5A_2 96.8(19) . .
C4A_2 C3A_2 C31A_2 136(3) . .
C4A_2 C3A_2 S1A_2 110(3) . .
C31A_2 C3A_2 S1A_2 114(2) . .
C2A_2 S4A_2 C6A_2 98.4(19) . .
C3A_2 C4A_2 C41_2 146(4) . .
C3A_2 C4A_2 S2A_2 122(3) . .
C41_2 C4A_2 S2A_2 91(2) . .
C51A_2 C5A_2 C6A_2 124(4) . .
C51A_2 C5A_2 S3A_2 117(3) . .
C6A_2 C5A_2 S3A_2 118(3) . .
C61A_2 C6A_2 C5A_2 129(4) . .
C61A_2 C6A_2 S4A_2 121(3) . .
C5A_2 C6A_2 S4A_2 110(3) . .
C32_2 C31_2 C36_2 121.7(14) . .
C32_2 C31_2 C3_2 119.4(12) . .
C36_2 C31_2 C3_2 118.3(13) . .
C31_2 C32_2 C33_2 118.4(14) . .
C31_2 C32_2 H32_2 120.8 . .
C33_2 C32_2 H32_2 120.8 . .
C34_2 C33_2 C32_2 118.7(14) . .
C34_2 C33_2 H33_2 120.6 . .
C32_2 C33_2 H33_2 120.6 . .
C33_2 C34_2 C35_2 124.0(14) . .
C33_2 C34_2 C37_2 122.5(13) . .
C35_2 C34_2 C37_2 113.4(12) . .
C36_2 C35_2 C34_2 115.4(14) . .
C36_2 C35_2 H35_2 122.3 . .
C34_2 C35_2 H35_2 122.3 . .
C35_2 C36_2 C31_2 121.2(14) . .
C35_2 C36_2 H36_2 119.4 . .
C31_2 C36_2 H36_2 119.4 . .
O38_2 C37_2 O39_2 129.3(16) . .
O38_2 C37_2 C34_2 118.5(14) . .
O39_2 C37_2 C34_2 111.8(13) . .
C36A_2 C31A_2 C32A_2 118.6(18) . .
C36A_2 C31A_2 C3A_2 122(2) . .
C32A_2 C31A_2 C3A_2 120(2) . .
C33A_2 C32A_2 C31A_2 119.1(18) . .
C33A_2 C32A_2 H32A_2 120.4 . .
C31A_2 C32A_2 H32A_2 120.4 . .
C32A_2 C33A_2 C34A_2 122.2(17) . .
C32A_2 C33A_2 H33A_2 118.9 . .
C34A_2 C33A_2 H33A_2 118.9 . .
C33A_2 C34A_2 C35A_2 118.2(16) . .
C33A_2 C34A_2 C37A_2 120.9(15) . .
C35A_2 C34A_2 C37A_2 120.0(15) . .
C36A_2 C35A_2 C34A_2 117.7(17) . .
C36A_2 C35A_2 H35A_2 121.2 . .
C34A_2 C35A_2 H35A_2 121.2 . .
C35A_2 C36A_2 C31A_2 122.4(18) . .
C35A_2 C36A_2 H36A_2 118.8 . .
C31A_2 C36A_2 H36A_2 118.8 . .
O38A_2 C37A_2 O39A_2 127(2) . .
O38A_2 C37A_2 C34A_2 118.4(17) . .
O39A_2 C37A_2 C34A_2 115.0(17) . .
C37A_2 O39A_2 O39A_2 132.6(14) . 10
C46_2 C41_2 C42_2 119.6(10) . .
C46_2 C41_2 C4A_2 102.5(19) . .
C42_2 C41_2 C4A_2 137.2(19) . .
C46_2 C41_2 C4_2 125.4(13) . .
C42_2 C41_2 C4_2 114.4(13) . .
C46_2 C41_2 S2A_2 137.9(9) . .
C42_2 C41_2 S2A_2 97.8(8) . .
C4A_2 C41_2 S2A_2 47.2(17) . .
C43_2 C42_2 C41_2 119.3(11) . .
C43_2 C42_2 H42_2 120.4 . .
C41_2 C42_2 H42_2 120.4 . .
C42_2 C43_2 C44_2 121.5(11) . .
C42_2 C43_2 H43_2 119.3 . .
C44_2 C43_2 H43_2 119.3 . .
C45_2 C44_2 C43_2 119.2(10) . .
C45_2 C44_2 C47_2 121.1(10) . .
C43_2 C44_2 C47_2 119.5(9) . .
C44_2 C45_2 C46_2 119.3(11) . .
C44_2 C45_2 H45_2 120.4 . .
C46_2 C45_2 H45_2 120.4 . .
C41_2 C46_2 C45_2 120.8(11) . .
C41_2 C46_2 H46_2 119.6 . .
C45_2 C46_2 H46_2 119.6 . .
O48_2 C47_2 O49_2 123.3(10) . .
O48_2 C47_2 C44_2 117.7(10) . .
O49_2 C47_2 C44_2 118.9(10) . .
C47_2 O48_2 La4 161.5(10) . 12_765
C47_2 O49_2 H49_2 117(10) . .
C52_2 C51_2 C56_2 118.8(13) . .
C52_2 C51_2 C5_2 121.3(14) . .
C56_2 C51_2 C5_2 119.6(14) . .
C53_2 C52_2 C51_2 121.0(13) . .
C53_2 C52_2 H52_2 119.5 . .
C51_2 C52_2 H52_2 119.5 . .
C52_2 C53_2 C54_2 119.4(13) . .
C52_2 C53_2 H53_2 120.3 . .
C54_2 C53_2 H53_2 120.3 . .
C55_2 C54_2 C53_2 119.1(12) . .
C55_2 C54_2 C57_2 121.4(12) . .
C53_2 C54_2 C57_2 119.2(12) . .
C56_2 C55_2 C54_2 119.8(14) . .
C56_2 C55_2 H55_2 120.1 . .
C54_2 C55_2 H55_2 120.1 . .
C55_2 C56_2 C51_2 120.6(14) . .
C55_2 C56_2 H56_2 119.7 . .
C51_2 C56_2 H56_2 119.7 . .
O59_2 C57_2 O58_2 124.7(15) . .
O59_2 C57_2 C54_2 117.3(13) . .
O58_2 C57_2 C54_2 117.9(13) . .
C57_2 O58_2 La4 146(2) . .
C52A_2 C51A_2 C56A_2 121.1(18) . .
C52A_2 C51A_2 C5A_2 116(3) . .
C56A_2 C51A_2 C5A_2 122(3) . .
C53A_2 C52A_2 C51A_2 119.8(18) . .
C53A_2 C52A_2 H52A_2 120.1 . .
C51A_2 C52A_2 H52A_2 120.1 . .
C52A_2 C53A_2 C54A_2 119.9(17) . .
C52A_2 C53A_2 H53A_2 120.1 . .
C54A_2 C53A_2 H53A_2 120.1 . .
C55A_2 C54A_2 C53A_2 119.8(16) . .
C55A_2 C54A_2 C57A_2 120.8(17) . .
C53A_2 C54A_2 C57A_2 118.8(16) . .
C56A_2 C55A_2 C54A_2 119.8(17) . .
C56A_2 C55A_2 H55A_2 120.1 . .
C54A_2 C55A_2 H55A_2 120.1 . .
C55A_2 C56A_2 C51A_2 119.5(17) . .
C55A_2 C56A_2 H56A_2 120.2 . .
C51A_2 C56A_2 H56A_2 120.2 . .
O59A_2 C57A_2 O58A_2 125(2) . .
O59A_2 C57A_2 C54A_2 118.1(18) . .
O58A_2 C57A_2 C54A_2 116.4(18) . .
C57A_2 O58A_2 La4 151(3) . .
C62_2 C61_2 C66_2 118.5(14) . .
C62_2 C61_2 C6_2 120.3(14) . .
C66_2 C61_2 C6_2 121.2(14) . .
C61_2 C62_2 C63_2 120.8(14) . .
C61_2 C62_2 H62_2 119.6 . .
C63_2 C62_2 H62_2 119.6 . .
C64_2 C63_2 C62_2 120.6(14) . .
C64_2 C63_2 H63_2 119.7 . .
C62_2 C63_2 H63_2 119.7 . .
C63_2 C64_2 C65_2 118.9(13) . .
C63_2 C64_2 C67_2 119.2(12) . .
C65_2 C64_2 C67_2 121.9(12) . .
C66_2 C65_2 C64_2 120.3(13) . .
C66_2 C65_2 H65_2 119.8 . .
C64_2 C65_2 H65_2 119.8 . .
C65_2 C66_2 C61_2 120.7(13) . .
C65_2 C66_2 H66_2 119.7 . .
C61_2 C66_2 H66_2 119.7 . .
O68_2 C67_2 O69_2 125.6(16) . .
O68_2 C67_2 C64_2 114.8(13) . .
O69_2 C67_2 C64_2 118.2(13) . .
C67_2 O68_2 La1 137(2) . .
C67_2 O69_2 La1 122.2(18) . 13_675
C6A_2 C61A_2 C62A_2 120(3) . .
C6A_2 C61A_2 C66A_2 123(3) . .
C62A_2 C61A_2 C66A_2 117.3(19) . .
C63A_2 C62A_2 C61A_2 122.3(19) . .
C63A_2 C62A_2 H62A_2 118.9 . .
C61A_2 C62A_2 H62A_2 118.9 . .
C62A_2 C63A_2 C64A_2 120.1(18) . .
C62A_2 C63A_2 H63A_2 120.0 . .
C64A_2 C63A_2 H63A_2 120.0 . .
C65A_2 C64A_2 C63A_2 118.5(17) . .
C65A_2 C64A_2 C67A_2 122.5(18) . .
C63A_2 C64A_2 C67A_2 118.9(17) . .
C66A_2 C65A_2 C64A_2 120.6(18) . .
C66A_2 C65A_2 H65A_2 119.7 . .
C64A_2 C65A_2 H65A_2 119.7 . .
C65A_2 C66A_2 C61A_2 121.2(18) . .
C65A_2 C66A_2 H66A_2 119.4 . .
C61A_2 C66A_2 H66A_2 119.4 . .
O68A_2 C67A_2 O69A_2 125(3) . .
O68A_2 C67A_2 C64A_2 115(2) . .
O69A_2 C67A_2 C64A_2 116.2(19) . .
C67A_2 O69A_2 La1A 176(4) . 13_675
C3_3 S1_3 C1_3 95.9(5) . .
C2_3 C1_3 S2_3 124.5(8) . .
C2_3 C1_3 S1_3 121.1(8) . .
S2_3 C1_3 S1_3 114.4(6) . .
C1_3 S2_3 C4_3 95.5(5) . .
C1_3 C2_3 S3_3 124.0(9) . .
C1_3 C2_3 S4_3 122.6(8) . .
S3_3 C2_3 S4_3 113.4(7) . .
C2_3 S3_3 C5_3 95.9(6) . .
C4_3 C3_3 C31_3 126.8(11) . .
C4_3 C3_3 S1_3 117.3(9) . .
C31_3 C3_3 S1_3 115.7(8) . .
C6_3 S4_3 C2_3 94.3(5) . .
C3_3 C4_3 C41A_3 129.2(15) . .
C3_3 C4_3 C41_3 125(2) . .
C3_3 C4_3 S2_3 115.7(9) . .
C41A_3 C4_3 S2_3 114.9(13) . .
C41_3 C4_3 S2_3 119.1(18) . .
C6_3 C5_3 C51_3 131.4(11) . .
C6_3 C5_3 S3_3 114.9(9) . .
C51_3 C5_3 S3_3 113.7(8) . .
C5_3 C6_3 C61_3 127.3(11) . .
C5_3 C6_3 S4_3 118.2(9) . .
C61_3 C6_3 S4_3 114.4(8) . .
C36_3 C31_3 C32_3 118.9(10) . .
C36_3 C31_3 C3_3 120.5(9) . .
C32_3 C31_3 C3_3 120.0(10) . .
C33_3 C32_3 C31_3 120.1(11) . .
C33_3 C32_3 H32_3 119.9 . .
C31_3 C32_3 H32_3 119.9 . .
C34_3 C33_3 C32_3 121.5(11) . .
C34_3 C33_3 H33_3 119.2 . .
C32_3 C33_3 H33_3 119.2 . .
C33_3 C34_3 C35_3 117.8(11) . .
C33_3 C34_3 C37_3 120.2(10) . .
C35_3 C34_3 C37_3 121.8(10) . .
C36_3 C35_3 C34_3 121.4(11) . .
C36_3 C35_3 H35_3 119.3 . .
C34_3 C35_3 H35_3 119.3 . .
C35_3 C36_3 C31_3 120.1(11) . .
C35_3 C36_3 H36_3 119.9 . .
C31_3 C36_3 H36_3 119.9 . .
O39_3 C37_3 O38_3 125.7(13) . .
O39_3 C37_3 C34_3 117.1(11) . .
O38_3 C37_3 C34_3 117.1(11) . .
C37_3 O38_3 La4 162.8(11) . .
C46_3 C41_3 C42_3 117.7(19) . .
C46_3 C41_3 C4_3 116.6(18) . .
C42_3 C41_3 C4_3 125.7(19) . .
C43_3 C42_3 C41_3 120.7(17) . .
C43_3 C42_3 H42_3 119.6 . .
C41_3 C42_3 H42_3 119.6 . .
C44_3 C43_3 C42_3 120.8(17) . .
C44_3 C43_3 H43_3 119.6 . .
C42_3 C43_3 H43_3 119.6 . .
C43_3 C44_3 C45_3 118.7(18) . .
C43_3 C44_3 C47_3 119.6(18) . .
C45_3 C44_3 C47_3 119.3(17) . .
C44_3 C45_3 C46_3 121.0(18) . .
C44_3 C45_3 H45_3 119.5 . .
C46_3 C45_3 H45_3 119.5 . .
C45_3 C46_3 C41_3 120.3(18) . .
C45_3 C46_3 H46_3 119.9 . .
C41_3 C46_3 H46_3 119.9 . .
O49_3 C47_3 O48_3 126(2) . .
O49_3 C47_3 C44_3 117.4(19) . .
O48_3 C47_3 C44_3 111.3(19) . .
C47_3 O48_3 La2 135(3) . .
C46A_3 C41A_3 C42A_3 122(2) . .
C46A_3 C41A_3 C4_3 119(2) . .
C42A_3 C41A_3 C4_3 119.5(19) . .
C43A_3 C42A_3 C41A_3 117.5(18) . .
C43A_3 C42A_3 H42A_3 121.2 . .
C41A_3 C42A_3 H42A_3 121.2 . .
C44A_3 C43A_3 C42A_3 123.0(19) . .
C44A_3 C43A_3 H43A_3 118.5 . .
C42A_3 C43A_3 H43A_3 118.5 . .
C43A_3 C44A_3 C45A_3 120(2) . .
C43A_3 C44A_3 C47A_3 121(2) . .
C45A_3 C44A_3 C47A_3 119(2) . .
C44A_3 C45A_3 C46A_3 119(2) . .
C44A_3 C45A_3 H45A_3 120.6 . .
C46A_3 C45A_3 H45A_3 120.6 . .
C41A_3 C46A_3 C45A_3 119(2) . .
C41A_3 C46A_3 H46A_3 120.4 . .
C45A_3 C46A_3 H46A_3 120.4 . .
O48A_3 C47A_3 O49A_3 109(3) . .
O48A_3 C47A_3 C44A_3 124(2) . .
O49A_3 C47A_3 C44A_3 120(2) . .
C47A_3 O48A_3 La2 163(3) . .
C56_3 C51_3 C52_3 118.9(11) . .
C56_3 C51_3 C5_3 122.0(10) . .
C52_3 C51_3 C5_3 119.2(10) . .
C53_3 C52_3 C51_3 122.1(12) . .
C53_3 C52_3 H52_3 119.0 . .
C51_3 C52_3 H52_3 119.0 . .
C54_3 C53_3 C52_3 120.7(12) . .
C54_3 C53_3 H53_3 119.7 . .
C52_3 C53_3 H53_3 119.7 . .
C53_3 C54_3 C55_3 118.2(12) . .
C53_3 C54_3 C57_3 119.1(11) . .
C55_3 C54_3 C57_3 122.7(11) . .
C54_3 C55_3 C56_3 122.8(12) . .
C54_3 C55_3 H55_3 118.6 . .
C56_3 C55_3 H55_3 118.6 . .
C51_3 C56_3 C55_3 117.3(12) . .
C51_3 C56_3 H56_3 121.4 . .
C55_3 C56_3 H56_3 121.4 . .
O59_3 C57_3 O58_3 127.3(17) . .
O59_3 C57_3 C54_3 113.5(13) . .
O58_3 C57_3 C54_3 118.0(13) . .
O59_3 C57_3 La1 51.5(9) . .
O58_3 C57_3 La1 75.8(10) . .
C54_3 C57_3 La1 160.8(12) . .
C57_3 O58_3 O12A 158(2) . 13_675
C57_3 O58_3 La1 173.3(15) . 13_675
C57_3 O59_3 La1A 124.9(12) . .
C57_3 O59_3 La1 106.8(11) . .
C66_3 C61_3 C62_3 117.5(10) . .
C66_3 C61_3 C6_3 123.8(10) . .
C62_3 C61_3 C6_3 118.8(10) . .
C63_3 C62_3 C61_3 121.4(11) . .
C63_3 C62_3 H62_3 119.3 . .
C61_3 C62_3 H62_3 119.3 . .
C62_3 C63_3 C64_3 120.5(11) . .
C62_3 C63_3 H63_3 119.8 . .
C64_3 C63_3 H63_3 119.8 . .
C65_3 C64_3 C63_3 118.0(10) . .
C65_3 C64_3 C67_3 122.0(10) . .
C63_3 C64_3 C67_3 120.0(10) . .
C64_3 C65_3 C66_3 122.0(12) . .
C64_3 C65_3 H65_3 119.0 . .
C66_3 C65_3 H65_3 119.0 . .
C65_3 C66_3 C61_3 120.6(11) . .
C65_3 C66_3 H66_3 119.7 . .
C61_3 C66_3 H66_3 119.7 . .
O69_3 C67_3 O68_3 125.4(11) . .
O69_3 C67_3 C64_3 116.3(10) . .
O68_3 C67_3 C64_3 118.3(10) . .
C67_3 O68_3 La4 142.9(9) . 12_765
C67_3 O69_3 H69_3 116(10) . .
C3_4 S1_4 C1_4 95.8(5) . .
C2_4 C1_4 S2_4 123.2(8) . .
C2_4 C1_4 S1_4 124.2(8) . .
S2_4 C1_4 S1_4 112.6(5) . .
C1_4 S2_4 C4_4 96.6(5) . .
C1_4 C2_4 S3_4 123.6(8) . .
C1_4 C2_4 S4_4 123.6(8) . .
S3_4 C2_4 S4_4 112.7(5) . .
C2_4 S3_4 C5_4 95.9(5) . .
C4_4 C3_4 C31_4 132.0(18) . .
C4_4 C3_4 C31A_4 126.1(11) . .
C4_4 C3_4 S1_4 118.7(7) . .
C31_4 C3_4 S1_4 107.9(18) . .
C31A_4 C3_4 S1_4 115.2(9) . .
C2_4 S4_4 C6_4 95.6(5) . .
C3_4 C4_4 C41_4 128.3(9) . .
C3_4 C4_4 S2_4 115.6(8) . .
C41_4 C4_4 S2_4 116.0(7) . .
C6_4 C5_4 C51_4 129.6(9) . .
C6_4 C5_4 S3_4 116.5(7) . .
C51_4 C5_4 S3_4 113.5(7) . .
C5_4 C6_4 C61_4 126.8(9) . .
C5_4 C6_4 S4_4 116.9(7) . .
C61_4 C6_4 S4_4 116.3(7) . .
C32_4 C31_4 C36_4 118.1(18) . .
C32_4 C31_4 C3_4 122(2) . .
C36_4 C31_4 C3_4 120(2) . .
C33_4 C32_4 C31_4 121.2(18) . .
C33_4 C32_4 H32_4 119.4 . .
C31_4 C32_4 H32_4 119.4 . .
C34_4 C33_4 C32_4 120.4(18) . .
C34_4 C33_4 H33_4 119.8 . .
C32_4 C33_4 H33_4 119.8 . .
C33_4 C34_4 C35_4 119.1(17) . .
C33_4 C34_4 C37_4 119.8(16) . .
C35_4 C34_4 C37_4 121.0(17) . .
C34_4 C35_4 C36_4 120.2(18) . .
C34_4 C35_4 H35_4 119.9 . .
C36_4 C35_4 H35_4 119.9 . .
C31_4 C36_4 C35_4 120.9(19) . .
C31_4 C36_4 H36_4 119.6 . .
C35_4 C36_4 H36_4 119.6 . .
O39_4 C37_4 O38_4 121(3) . .
O39_4 C37_4 C34_4 118(2) . .
O38_4 C37_4 C34_4 118.0(19) . .
O39_4 C37_4 La6 59(2) . .
O38_4 C37_4 La6 70.1(18) . .
C34_4 C37_4 La6 167(3) . .
C37_4 O38_4 La6 83.8(19) . .
C37_4 O39_4 La6 95(2) . .
C32A_4 C31A_4 C36A_4 117.2(12) . .
C32A_4 C31A_4 C3_4 123.0(12) . .
C36A_4 C31A_4 C3_4 119.4(11) . .
C31A_4 C32A_4 C33A_4 123.1(13) . .
C31A_4 C32A_4 H32A_4 118.5 . .
C33A_4 C32A_4 H32A_4 118.5 . .
C34A_4 C33A_4 C32A_4 118.2(12) . .
C34A_4 C33A_4 H33A_4 120.9 . .
C32A_4 C33A_4 H33A_4 120.9 . .
C33A_4 C34A_4 C35A_4 120.1(12) . .
C33A_4 C34A_4 C37A_4 120.5(11) . .
C35A_4 C34A_4 C37A_4 119.4(12) . .
C34A_4 C35A_4 C36A_4 120.8(14) . .
C34A_4 C35A_4 H35A_4 119.6 . .
C36A_4 C35A_4 H35A_4 119.6 . .
C35A_4 C36A_4 C31A_4 120.3(13) . .
C35A_4 C36A_4 H36A_4 119.8 . .
C31A_4 C36A_4 H36A_4 119.8 . .
O39A_4 C37A_4 O38A_4 123.1(15) . .
O39A_4 C37A_4 C34A_4 118.0(13) . .
O38A_4 C37A_4 C34A_4 118.6(13) . .
O39A_4 C37A_4 La6A 60.4(9) . .
O38A_4 C37A_4 La6A 62.7(9) . .
C34A_4 C37A_4 La6A 173(2) . .
C37A_4 O38A_4 La6A 92.1(10) . .
C37A_4 O39A_4 La6A 94.5(11) . .
C46_4 C41_4 C42_4 120.3(9) . .
C46_4 C41_4 C4_4 120.4(9) . .
C42_4 C41_4 C4_4 119.3(8) . .
C41_4 C42_4 C43_4 119.9(9) . .
C41_4 C42_4 H42_4 120.1 . .
C43_4 C42_4 H42_4 120.1 . .
C44_4 C43_4 C42_4 119.8(10) . .
C44_4 C43_4 H43_4 120.1 . .
C42_4 C43_4 H43_4 120.1 . .
C45_4 C44_4 C43_4 120.3(9) . .
C45_4 C44_4 C47_4 119.5(9) . .
C43_4 C44_4 C47_4 120.2(9) . .
C44_4 C45_4 C46_4 120.2(10) . .
C44_4 C45_4 H45_4 119.9 . .
C46_4 C45_4 H45_4 119.9 . .
C41_4 C46_4 C45_4 119.4(10) . .
C41_4 C46_4 H46_4 120.3 . .
C45_4 C46_4 H46_4 120.3 . .
O48_4 C47_4 O49_4 126.8(11) . .
O48_4 C47_4 C44_4 114.1(10) . .
O49_4 C47_4 C44_4 118.8(10) . .
C47_4 O48_4 La3B 157.7(10) . 11_685
C47_4 O48_4 La3 159.2(14) . 11_685
C52_4 C51_4 C56_4 116.2(11) . .
C52_4 C51_4 C5_4 127.2(10) . .
C56_4 C51_4 C5_4 116.3(9) . .
C51_4 C52_4 C53_4 119.1(11) . .
C51_4 C52_4 H52_4 120.5 . .
C53_4 C52_4 H52_4 120.5 . .
C54_4 C53_4 C52_4 121.4(12) . .
C54_4 C53_4 H53_4 119.3 . .
C52_4 C53_4 H53_4 119.3 . .
C53_4 C54_4 C55_4 119.5(12) . .
C53_4 C54_4 C57_4 123.2(12) . .
C55_4 C54_4 C57_4 117.1(11) . .
C56_4 C55_4 C54_4 116.4(13) . .
C56_4 C55_4 H55_4 121.8 . .
C54_4 C55_4 H55_4 121.8 . .
C55_4 C56_4 C51_4 126.3(13) . .
C55_4 C56_4 H56_4 116.8 . .
C51_4 C56_4 H56_4 116.8 . .
O58_4 C57_4 O59_4 125.2(15) . .
O58_4 C57_4 C54_4 113.4(12) . .
O59_4 C57_4 C54_4 120.7(12) . .
C57_4 O58_4 La1 133.6(11) . 13_675
C57_4 O58_4 La1A 128.7(11) . 13_675
C57_4 O59_4 La5A 158.0(17) . 13_675
C57_4 O59_4 La5 160.4(18) . 13_675
C66_4 C61_4 C62_4 119.8(8) . .
C66_4 C61_4 C6_4 122.5(8) . .
C62_4 C61_4 C6_4 117.6(8) . .
C63_4 C62_4 C61_4 118.6(9) . .
C63_4 C62_4 H62_4 120.7 . .
C61_4 C62_4 H62_4 120.7 . .
C64_4 C63_4 C62_4 121.4(9) . .
C64_4 C63_4 H63_4 119.3 . .
C62_4 C63_4 H63_4 119.3 . .
C65_4 C64_4 C63_4 118.7(9) . .
C65_4 C64_4 C67_4 121.7(8) . .
C63_4 C64_4 C67_4 119.6(8) . .
C66_4 C65_4 C64_4 120.5(9) . .
C66_4 C65_4 H65_4 119.8 . .
C64_4 C65_4 H65_4 119.8 . .
C65_4 C66_4 C61_4 120.9(9) . .
C65_4 C66_4 H66_4 119.6 . .
C61_4 C66_4 H66_4 119.6 . .
O69_4 C67_4 O68_4 123.2(9) . .
O69_4 C67_4 C64_4 118.6(9) . .
O68_4 C67_4 C64_4 118.2(9) . .
C67_4 O68_4 La4 143.2(9) . .

loop_
_geom_bond_atom_site_label_1
_geom_bond_atom_site_label_2
_geom_bond_distance
_geom_bond_site_symmetry_2
La1 O59_1 2.324(11) .
La1 O58_4 2.471(11) 13_675
La1 O58_3 2.488(14) 13_675
La1 O68_2 2.529(17) .
La1 O59_3 2.533(14) .
La1 O69_2 2.560(18) 13_675
La1 C57_3 3.097(16) .
La1A O59_3 2.319(12) .
La1A O58_4 2.537(11) 13_675
La1A O69A_2 2.55(3) 13_675
La1A O11A 2.565(18) .
La1A O59_1 2.580(12) .
La1A O12A 2.635(18) .
O12A O58_3 1.49(3) 13_675
La2 O48A_3 2.434(16) .
La2 O48A_3 2.434(16) 10
La2 O22 2.551(14) .
La2 O21 2.585(19) 10
La2 O21 2.585(19) .
La2 O48_3 2.62(2) .
La2 O48_3 2.62(2) 10
La2 O49_1 2.638(11) .
La2 O49_1 2.639(11) 10
La2 O48_1 2.686(14) .
La2 O48_1 2.686(14) 10
La2 C47_1 3.105(13) .
La3 O39_2 2.396(12) .
La3 O31 2.563(19) .
La3 O48_4 2.593(13) 4_475
La3 O48_4 2.593(13) 11_585
La3 O38_2 2.827(12) .
La3B O38_2 2.314(11) .
La3B O31B 2.43(2) .
La3B O31B 2.43(2) 10
La3B O48_4 2.438(11) 4_475
La3B O48_4 2.438(11) 11_585
La3B O39_2 2.704(12) .
O31B O31B 1.29(4) 10
La4 O58A_2 2.32(3) .
La4 O38_3 2.412(9) .
La4 O48_2 2.442(8) 12_755
La4 O68_4 2.499(9) .
La4 O58_2 2.506(17) .
La4 O68_1 2.515(9) 12_755
La4 O68_3 2.556(9) 12_755
La4 O38_1 2.567(9) .
La4 O41 2.608(11) .
La5 O58_1 2.410(17) 7_545
La5 O58_1 2.410(17) .
La5 O59_4 2.429(15) 13_675
La5 O59_4 2.429(15) 11_585
La5 O51 2.49(2) .
La5 O51 2.49(2) 7_545
La5A O59_4 2.414(14) 11_585
La5A O59_4 2.414(14) 13_675
La5A O52A 2.59(5) .
La5A O52A 2.59(5) 7_545
La5A O51A 2.64(5) .
La5A O51A 2.64(5) 7_545
La5B O58_1 2.487(15) 7_545
La5B O58_1 2.487(15) .
La5B O51B 2.60(2) .
La5B O51B 2.60(2) 7_545
La5B O52B 2.62(2) .
La5B O52B 2.62(2) 7_545
La6 O39_4 2.48(4) .
La6 O60 2.534(15) .
La6 O61 2.58(2) .
La6 O38_4 2.71(3) .
La6 C37_4 2.87(3) .
La6A O39A_4 2.590(17) .
La6A O61A 2.593(18) .
La6A O38A_4 2.641(16) .
La6A O60 2.655(15) .
La6A C37A_4 2.969(14) .
O21 O21 1.80(3) 10
S1_1 C1_1 1.743(9) .
S1_1 C3_1 1.764(10) .
C1_1 C2_1 1.334(14) .
C1_1 S2_1 1.754(10) .
S2_1 C4_1 1.779(9) .
C2_1 S3_1 1.755(11) .
C2_1 S4_1 1.757(9) .
S3_1 C5_1 1.754(10) .
C3_1 C4_1 1.347(14) .
C3_1 C31_1 1.485(13) .
S4_1 C6_1 1.748(11) .
C4_1 C41_1 1.461(14) .
C5_1 C6_1 1.325(15) .
C5_1 C51_1 1.509(15) .
C6_1 C61_1 1.496(13) .
C31_1 C32_1 1.379(11) .
C31_1 C36_1 1.405(11) .
C32_1 C33_1 1.367(11) .
C32_1 H32_1 0.9500 .
C33_1 C34_1 1.378(11) .
C33_1 H33_1 0.9500 .
C34_1 C35_1 1.379(11) .
C34_1 C37_1 1.495(12) .
C35_1 C36_1 1.376(11) .
C35_1 H35_1 0.9500 .
C36_1 H36_1 0.9500 .
C37_1 O38_1 1.238(11) .
C37_1 O39_1 1.264(11) .
C41_1 C46_1 1.383(11) .
C41_1 C42_1 1.385(12) .
C42_1 C43_1 1.386(12) .
C42_1 H42_1 0.9500 .
C43_1 C44_1 1.382(13) .
C43_1 H43_1 0.9500 .
C44_1 C45_1 1.363(12) .
C44_1 C47_1 1.501(14) .
C45_1 C46_1 1.343(12) .
C45_1 H45_1 0.9500 .
C46_1 H46_1 0.9500 .
C47_1 O48_1 1.235(12) .
C47_1 O49_1 1.261(12) .
C51_1 C56_1 1.381(12) .
C51_1 C52_1 1.382(11) .
C52_1 C53_1 1.372(12) .
C52_1 H52_1 0.9500 .
C53_1 C54_1 1.376(12) .
C53_1 H53_1 0.9500 .
C54_1 C55_1 1.363(13) .
C54_1 C57_1 1.492(14) .
C55_1 C56_1 1.377(12) .
C55_1 H55_1 0.9500 .
C56_1 H56_1 0.9500 .
C57_1 O58_1 1.220(13) .
C57_1 O59_1 1.222(12) .
C61_1 C66_1 1.382(10) .
C61_1 C62_1 1.390(11) .
C62_1 C63_1 1.363(11) .
C62_1 H62_1 0.9500 .
C63_1 C64_1 1.361(11) .
C63_1 H63_1 0.9500 .
C64_1 C65_1 1.385(11) .
C64_1 C67_1 1.495(11) .
C65_1 C66_1 1.375(11) .
C65_1 H65_1 0.9500 .
C66_1 H66_1 0.9500 .
C67_1 O68_1 1.239(10) .
C67_1 O69_1 1.250(10) .
O68_1 La4 2.515(9) 12_765
S1_2 C1_2 1.759(18) .
S1_2 C3_2 1.775(15) .
C1_2 C2_2 1.28(3) .
C1_2 S2_2 1.776(16) .
S2_2 C4_2 1.69(2) .
C2_2 S4_2 1.741(18) .
C2_2 S3_2 1.778(16) .
S3_2 C5_2 1.762(19) .
C3_2 C4_2 1.39(2) .
C3_2 C31_2 1.50(2) .
S4_2 C6_2 1.790(19) .
C4_2 C41_2 1.52(2) .
C5_2 C6_2 1.32(3) .
C5_2 C51_2 1.48(2) .
C6_2 C61_2 1.48(2) .
S1A_2 C1A_2 1.69(4) .
S1A_2 C3A_2 1.79(3) .
C1A_2 C2A_2 1.38(5) .
C1A_2 S2A_2 1.77(3) .
S2A_2 C4A_2 1.65(4) .
S2A_2 C41_2 2.252(17) .
C2A_2 S3A_2 1.69(4) .
C2A_2 S4A_2 1.77(4) .
S3A_2 C5A_2 1.78(4) .
C3A_2 C4A_2 1.40(5) .
C3A_2 C31A_2 1.54(5) .
S4A_2 C6A_2 1.80(4) .
C4A_2 C41_2 1.49(4) .
C5A_2 C51A_2 1.43(4) .
C5A_2 C6A_2 1.45(5) .
C6A_2 C61A_2 1.36(5) .
C31_2 C32_2 1.365(14) .
C31_2 C36_2 1.381(13) .
C32_2 C33_2 1.377(14) .
C32_2 H32_2 0.9500 .
C33_2 C34_2 1.372(14) .
C33_2 H33_2 0.9500 .
C34_2 C35_2 1.388(14) .
C34_2 C37_2 1.493(16) .
C35_2 C36_2 1.366(14) .
C35_2 H35_2 0.9500 .
C36_2 H36_2 0.9500 .
C37_2 O38_2 1.215(13) .
C37_2 O39_2 1.241(14) .
C31A_2 C36A_2 1.375(15) .
C31A_2 C32A_2 1.377(15) .
C32A_2 C33A_2 1.361(16) .
C32A_2 H32A_2 0.9500 .
C33A_2 C34A_2 1.384(15) .
C33A_2 H33A_2 0.9500 .
C34A_2 C35A_2 1.388(15) .
C34A_2 C37A_2 1.489(17) .
C35A_2 C36A_2 1.371(15) .
C35A_2 H35A_2 0.9500 .
C36A_2 H36A_2 0.9500 .
C37A_2 O38A_2 1.271(14) .
C37A_2 O39A_2 1.272(14) .
O39A_2 O39A_2 1.57(4) 10
C41_2 C46_2 1.372(12) .
C41_2 C42_2 1.386(12) .
C42_2 C43_2 1.364(12) .
C42_2 H42_2 0.9500 .
C43_2 C44_2 1.386(12) .
C43_2 H43_2 0.9500 .
C44_2 C45_2 1.377(12) .
C44_2 C47_2 1.490(12) .
C45_2 C46_2 1.391(12) .
C45_2 H45_2 0.9500 .
C46_2 H46_2 0.9500 .
C47_2 O48_2 1.242(11) .
C47_2 O49_2 1.264(11) .
O48_2 La4 2.442(8) 12_765
O49_2 H49_2 0.85(2) .
C51_2 C52_2 1.375(13) .
C51_2 C56_2 1.384(13) .
C52_2 C53_2 1.365(13) .
C52_2 H52_2 0.9500 .
C53_2 C54_2 1.388(13) .
C53_2 H53_2 0.9500 .
C54_2 C55_2 1.380(13) .
C54_2 C57_2 1.489(15) .
C55_2 C56_2 1.374(13) .
C55_2 H55_2 0.9500 .
C56_2 H56_2 0.9500 .
C57_2 O59_2 1.259(13) .
C57_2 O58_2 1.260(13) .
C51A_2 C52A_2 1.370(15) .
C51A_2 C56A_2 1.375(15) .
C52A_2 C53A_2 1.369(15) .
C52A_2 H52A_2 0.9500 .
C53A_2 C54A_2 1.389(15) .
C53A_2 H53A_2 0.9500 .
C54A_2 C55A_2 1.386(15) .
C54A_2 C57A_2 1.490(16) .
C55A_2 C56A_2 1.373(15) .
C55A_2 H55A_2 0.9500 .
C56A_2 H56A_2 0.9500 .
C57A_2 O59A_2 1.254(14) .
C57A_2 O58A_2 1.258(14) .
C61_2 C62_2 1.363(14) .
C61_2 C66_2 1.392(13) .
C62_2 C63_2 1.379(14) .
C62_2 H62_2 0.9500 .
C63_2 C64_2 1.369(14) .
C63_2 H63_2 0.9500 .
C64_2 C65_2 1.383(13) .
C64_2 C67_2 1.500(16) .
C65_2 C66_2 1.367(14) .
C65_2 H65_2 0.9500 .
C66_2 H66_2 0.9500 .
C67_2 O68_2 1.251(13) .
C67_2 O69_2 1.276(13) .
O69_2 La1 2.560(17) 13_675
C61A_2 C62A_2 1.371(15) .
C61A_2 C66A_2 1.385(15) .
C62A_2 C63A_2 1.366(16) .
C62A_2 H62A_2 0.9500 .
C63A_2 C64A_2 1.382(15) .
C63A_2 H63A_2 0.9500 .
C64A_2 C65A_2 1.377(15) .
C64A_2 C67A_2 1.495(17) .
C65A_2 C66A_2 1.372(15) .
C65A_2 H65A_2 0.9500 .
C66A_2 H66A_2 0.9500 .
C67A_2 O68A_2 1.257(15) .
C67A_2 O69A_2 1.268(15) .
O69A_2 La1A 2.55(3) 13_675
S1_3 C3_3 1.748(12) .
S1_3 C1_3 1.750(10) .
C1_3 C2_3 1.345(16) .
C1_3 S2_3 1.745(11) .
S2_3 C4_3 1.783(11) .
C2_3 S3_3 1.737(11) .
C2_3 S4_3 1.768(11) .
S3_3 C5_3 1.778(12) .
C3_3 C4_3 1.363(14) .
C3_3 C31_3 1.473(15) .
S4_3 C6_3 1.760(12) .
C4_3 C41A_3 1.41(3) .
C4_3 C41_3 1.58(3) .
C5_3 C6_3 1.348(16) .
C5_3 C51_3 1.479(16) .
C6_3 C61_3 1.466(15) .
C31_3 C36_3 1.391(12) .
C31_3 C32_3 1.396(11) .
C32_3 C33_3 1.389(12) .
C32_3 H32_3 0.9500 .
C33_3 C34_3 1.385(13) .
C33_3 H33_3 0.9500 .
C34_3 C35_3 1.396(12) .
C34_3 C37_3 1.520(14) .
C35_3 C36_3 1.387(12) .
C35_3 H35_3 0.9500 .
C36_3 H36_3 0.9500 .
C37_3 O39_3 1.233(12) .
C37_3 O38_3 1.246(12) .
C41_3 C46_3 1.394(16) .
C41_3 C42_3 1.399(15) .
C42_3 C43_3 1.383(15) .
C42_3 H42_3 0.9500 .
C43_3 C44_3 1.379(15) .
C43_3 H43_3 0.9500 .
C44_3 C45_3 1.384(15) .
C44_3 C47_3 1.521(18) .
C45_3 C46_3 1.390(16) .
C45_3 H45_3 0.9500 .
C46_3 H46_3 0.9500 .
C47_3 O49_3 1.232(15) .
C47_3 O48_3 1.235(15) .
C41A_3 C46A_3 1.33(3) .
C41A_3 C42A_3 1.40(3) .
C42A_3 C43A_3 1.36(3) .
C42A_3 H42A_3 0.9500 .
C43A_3 C44A_3 1.34(3) .
C43A_3 H43A_3 0.9500 .
C44A_3 C45A_3 1.37(3) .
C44A_3 C47A_3 1.53(3) .
C45A_3 C46A_3 1.43(3) .
C45A_3 H45A_3 0.9500 .
C46A_3 H46A_3 0.9500 .
C47A_3 O48A_3 1.26(3) .
C47A_3 O49A_3 1.31(3) .
C51_3 C56_3 1.394(12) .
C51_3 C52_3 1.402(12) .
C52_3 C53_3 1.379(13) .
C52_3 H52_3 0.9500 .
C53_3 C54_3 1.361(13) .
C53_3 H53_3 0.9500 .
C54_3 C55_3 1.392(13) .
C54_3 C57_3 1.541(16) .
C55_3 C56_3 1.422(13) .
C55_3 H55_3 0.9500 .
C56_3 H56_3 0.9500 .
C57_3 O59_3 1.196(12) .
C57_3 O58_3 1.250(13) .
O58_3 O12A 1.49(3) 13_675
O58_3 La1 2.488(14) 13_675
C61_3 C66_3 1.395(12) .
C61_3 C62_3 1.408(12) .
C62_3 C63_3 1.385(12) .
C62_3 H62_3 0.9500 .
C63_3 C64_3 1.398(12) .
C63_3 H63_3 0.9500 .
C64_3 C65_3 1.381(12) .
C64_3 C67_3 1.496(14) .
C65_3 C66_3 1.385(12) .
C65_3 H65_3 0.9500 .
C66_3 H66_3 0.9500 .
C67_3 O69_3 1.231(12) .
C67_3 O68_3 1.242(11) .
O68_3 La4 2.555(9) 12_765
O69_3 H69_3 0.84(2) .
S1_4 C3_4 1.752(11) .
S1_4 C1_4 1.767(9) .
C1_4 C2_4 1.313(13) .
C1_4 S2_4 1.764(10) .
S2_4 C4_4 1.768(9) .
C2_4 S3_4 1.749(10) .
C2_4 S4_4 1.762(9) .
S3_4 C5_4 1.768(9) .
C3_4 C4_4 1.330(14) .
C3_4 C31_4 1.49(3) .
C3_4 C31A_4 1.512(16) .
S4_4 C6_4 1.763(10) .
C4_4 C41_4 1.485(14) .
C5_4 C6_4 1.337(14) .
C5_4 C51_4 1.486(14) .
C6_4 C61_4 1.494(12) .
C31_4 C32_4 1.386(15) .
C31_4 C36_4 1.388(15) .
C32_4 C33_4 1.385(15) .
C32_4 H32_4 0.9500 .
C33_4 C34_4 1.381(15) .
C33_4 H33_4 0.9500 .
C34_4 C35_4 1.382(15) .
C34_4 C37_4 1.509(17) .
C35_4 C36_4 1.391(15) .
C35_4 H35_4 0.9500 .
C36_4 H36_4 0.9500 .
C37_4 O39_4 1.261(15) .
C37_4 O38_4 1.268(15) .
C31A_4 C32A_4 1.388(13) .
C31A_4 C36A_4 1.389(13) .
C32A_4 C33A_4 1.391(13) .
C32A_4 H32A_4 0.9500 .
C33A_4 C34A_4 1.375(13) .
C33A_4 H33A_4 0.9500 .
C34A_4 C35A_4 1.384(14) .
C34A_4 C37A_4 1.504(14) .
C35A_4 C36A_4 1.385(13) .
C35A_4 H35A_4 0.9500 .
C36A_4 H36A_4 0.9500 .
C37A_4 O39A_4 1.262(13) .
C37A_4 O38A_4 1.264(13) .
C41_4 C46_4 1.387(11) .
C41_4 C42_4 1.388(11) .
C42_4 C43_4 1.389(11) .
C42_4 H42_4 0.9500 .
C43_4 C44_4 1.385(11) .
C43_4 H43_4 0.9500 .
C44_4 C45_4 1.380(12) .
C44_4 C47_4 1.499(13) .
C45_4 C46_4 1.395(11) .
C45_4 H45_4 0.9500 .
C46_4 H46_4 0.9500 .
C47_4 O48_4 1.250(12) .
C47_4 O49_4 1.258(11) .
O48_4 La3B 2.438(11) 11_685
O48_4 La3 2.593(13) 11_685
C51_4 C52_4 1.361(12) .
C51_4 C56_4 1.372(12) .
C52_4 C53_4 1.436(12) .
C52_4 H52_4 0.9500 .
C53_4 C54_4 1.366(13) .
C53_4 H53_4 0.9500 .
C54_4 C55_4 1.373(13) .
C54_4 C57_4 1.533(14) .
C55_4 C56_4 1.370(13) .
C55_4 H55_4 0.9500 .
C56_4 H56_4 0.9500 .
C57_4 O58_4 1.228(12) .
C57_4 O59_4 1.268(12) .
O58_4 La1 2.471(11) 13_675
O58_4 La1A 2.537(11) 13_675
O59_4 La5A 2.414(14) 13_675
O59_4 La5 2.428(15) 13_675
C61_4 C66_4 1.379(10) .
C61_4 C62_4 1.399(11) .
C62_4 C63_4 1.390(11) .
C62_4 H62_4 0.9500 .
C63_4 C64_4 1.388(11) .
C63_4 H63_4 0.9500 .
C64_4 C65_4 1.387(11) .
C64_4 C67_4 1.502(12) .
C65_4 C66_4 1.375(10) .
C65_4 H65_4 0.9500 .
C66_4 H66_4 0.9500 .
C67_4 O69_4 1.256(10) .
C67_4 O68_4 1.275(10) .
